data_7113132
loop_
_publ_author_name
'Chartrand, Daniel'
'Hanan, Garry S.'

_publ_section_title
;
 Facile synthesis of multinuclear complexes based on a
 tetra(4-pyridyl)amidinate dirhodium(II) dimer
;
_journal_coden_ASTM CHCOFS
_journal_issue 6
_journal_name_full
;
 Chemical Communications (Cambridge, United Kingdom)
;
_journal_page_first 727
_journal_page_last 729
_journal_paper_doi 10.1039/b715205a
_journal_year 2008
_chemical_formula_moiety '(C72 H56 N12 Rh2), 2.5(C2 H6 O S), (H2O)'
_chemical_formula_sum 'C77 H73 N12 O3.5 Rh2 S2.5'
_chemical_formula_weight 1508.445
_chemical_name_common
;
tetra(N,N'-diphenyl-isonicotamidate) dirhodium,
dimethylsulfoxide pentasolvate, dihydrate
;
_chemical_name_systematic
;
tetra(N,N'-diphenyl-isonicotamidate) dirhodium, dimethylsulfoxide
pentasolvate, dihydrate
;
_space_group_IT_number 14
_symmetry_cell_setting monoclinic
_symmetry_space_group_name_Hall '-P 2ybc'
_symmetry_space_group_name_H-M 'P 1 21/c 1'
_atom_sites_solution_hydrogens geom
_atom_sites_solution_primary direct
_atom_sites_solution_secondary difmap
_audit_creation_method SHELXL-97
_cell_angle_alpha 90.00
_cell_angle_beta 113.913(3)
_cell_angle_gamma 90.00
_cell_formula_units_Z 8
_cell_length_a 25.6654(14)
_cell_length_b 27.3601(15)
_cell_length_c 21.9392(11)
_cell_measurement_reflns_used 25
_cell_measurement_temperature 100(2)
_cell_measurement_theta_max 30.00
_cell_measurement_theta_min 15.00
_cell_volume 14083.5(13)
_computing_cell_refinement 'APEX2 (Bruker, 2004)'
_computing_data_collection 'APEX2 (Bruker, 2004)'
_computing_data_reduction 'SAINT (Bruker, 2004)'
_computing_molecular_graphics 'SHELXTL (Bruker, 1997)'
_computing_publication_material 'UdMX (local program)'
_computing_structure_refinement 'SHELXL97 (Sheldrick, 1997)'
_computing_structure_solution 'SHELXS97 (Sheldrick, 1997)'
_diffrn_ambient_temperature 100(2)
_diffrn_detector_area_resol_mean 5.5
_diffrn_measured_fraction_theta_full 0.989
_diffrn_measured_fraction_theta_max 0.989
_diffrn_measurement_device_type 'Bruker Microstar'
_diffrn_measurement_method \w
_diffrn_radiation_monochromator 'Helios optics'
_diffrn_radiation_source 'Micro source'
_diffrn_radiation_type CuK\a
_diffrn_radiation_wavelength 1.54178
_diffrn_reflns_av_R_equivalents 0.051
_diffrn_reflns_av_sigmaI/netI 0.0166
_diffrn_reflns_limit_h_max 28
_diffrn_reflns_limit_h_min -30
_diffrn_reflns_limit_k_max 32
_diffrn_reflns_limit_k_min 0
_diffrn_reflns_limit_l_max 26
_diffrn_reflns_limit_l_min 0
_diffrn_reflns_number 47610
_diffrn_reflns_theta_full 68.12
_diffrn_reflns_theta_max 68.12
_diffrn_reflns_theta_min 1.88
_diffrn_standards_decay_% 0.00
_diffrn_standards_interval_count 0
_diffrn_standards_interval_time 0
_diffrn_standards_number 0
_exptl_absorpt_coefficient_mu 4.950
_exptl_absorpt_correction_T_max 0.535
_exptl_absorpt_correction_T_min 0.29
_exptl_absorpt_correction_type multi-scan
_exptl_absorpt_process_details 'Twinnabs (Sheldrick, 2002)'
_exptl_crystal_colour red
_exptl_crystal_density_diffrn 1.423
_exptl_crystal_density_method 'not measured'
_exptl_crystal_description block
_exptl_crystal_F_000 6216
_exptl_crystal_size_max 0.24
_exptl_crystal_size_mid 0.13
_exptl_crystal_size_min 0.13
_refine_diff_density_max 1.393
_refine_diff_density_min -1.095
_refine_diff_density_rms 0.093
_refine_ls_extinction_method none
_refine_ls_goodness_of_fit_ref 1.072
_refine_ls_hydrogen_treatment mixed
_refine_ls_matrix_type full
_refine_ls_number_parameters 1941
_refine_ls_number_reflns 47610
_refine_ls_number_restraints 287
_refine_ls_restrained_S_all 1.080
_refine_ls_R_factor_all 0.0577
_refine_ls_R_factor_gt 0.0535
_refine_ls_shift/su_max 0.004
_refine_ls_shift/su_mean 0.000
_refine_ls_structure_factor_coef Fsqd
_refine_ls_weighting_details 'calc w=1/[\s^2^(Fo^2^)+(0.0701P)^2^+63.2468P] where P=(Fo^2^+2Fc^2^)/3'
_refine_ls_weighting_scheme calc
_refine_ls_wR_factor_gt 0.1520
_refine_ls_wR_factor_ref 0.1548
_reflns_number_gt 43788
_reflns_number_total 47610
_reflns_threshold_expression I>2\s(I)
_cod_duplicate_entry 7102876
_cod_data_source_file b715205a.txt
_cod_data_source_block gar168
_cod_depositor_comments
;
The following automatic conversions were performed:

'_symmetry_cell_setting' value 'Monoclinic' changed to 'monoclinic'
according to
/usr/data/users/saulius/automatic-downloads/retrospective/RSC/lib/dictionaries/cif_core.dic
dictionary named 'cif_core.dic' version 2.4.2 from 2011-04-26.

Automatic conversion script
Id: cif_fix_values 2281 2013-09-26 08:29:07Z andrius 
;
_cod_original_cell_volume 14083.4(13)
_cod_original_sg_symbol_H-M P21/c
_cod_database_code 7113132

loop_
_symmetry_equiv_pos_as_xyz
'x, y, z'
'-x, y+1/2, -z+1/2'
'-x, -y, -z'
'x, -y-1/2, z-1/2'

loop_
_atom_site_label
_atom_site_type_symbol
_atom_site_fract_x
_atom_site_fract_y
_atom_site_fract_z
_atom_site_U_iso_or_equiv
_atom_site_adp_type
_atom_site_occupancy
_atom_site_symmetry_multiplicity
_atom_site_calc_flag
_atom_site_refinement_flags
_atom_site_disorder_assembly
_atom_site_disorder_group
Rh1 Rh 0.500030(13) 0.700360(10) 0.223074(14) 0.01697(7) Uani 1 1 d . . .
Rh2 Rh 0.520254(13) 0.642058(10) 0.153463(15) 0.01743(7) Uani 1 1 d . . .
Rh3 Rh 0.021054(13) 0.865046(11) 0.333263(15) 0.02031(8) Uani 1 1 d . . .
Rh4 Rh 0.005752(13) 0.807132(11) 0.245178(15) 0.01893(7) Uani 1 1 d . . .
N1 N 0.57456(15) 0.68050(13) 0.29885(16) 0.0196(7) Uani 1 1 d . . .
N2 N 0.58308(15) 0.61419(13) 0.23864(17) 0.0214(7) Uani 1 1 d . . .
N3 N 0.7507(2) 0.61110(18) 0.4724(2) 0.0467(12) Uani 1 1 d . . .
N4 N 0.45768(15) 0.64530(13) 0.24853(17) 0.0200(7) Uani 1 1 d . . .
N5 N 0.46156(15) 0.59573(12) 0.16514(17) 0.0207(7) Uani 1 1 d . . .
N6 N 0.3308(2) 0.49782(19) 0.2372(3) 0.0506(12) Uani 1 1 d . . .
N7 N 0.42641(15) 0.71792(13) 0.14311(17) 0.0197(7) Uani 1 1 d . . .
N8 N 0.45627(15) 0.67453(13) 0.07262(17) 0.0216(7) Uani 1 1 d . . .
N9 N 0.28319(17) 0.76871(16) -0.08722(19) 0.0324(9) Uani 1 1 d . . .
N10 N 0.54329(14) 0.75139(13) 0.19246(17) 0.0199(7) Uani 1 1 d . . .
N11 N 0.57813(15) 0.69077(13) 0.14625(17) 0.0200(7) Uani 1 1 d . . .
N12 N 0.67879(19) 0.84397(16) 0.1176(2) 0.0368(10) Uani 1 1 d . . .
N13 N 0.07511(15) 0.81533(13) 0.39839(17) 0.0213(7) Uani 1 1 d . . .
N14 N 0.04598(15) 0.75546(13) 0.31749(17) 0.0210(7) Uani 1 1 d . . .
N15 N 0.17322(18) 0.66277(14) 0.52509(19) 0.0320(9) Uani 1 1 d . . .
N16 N -0.04582(15) 0.83291(14) 0.34682(17) 0.0223(8) Uani 1 1 d . . .
N17 N -0.07063(15) 0.78972(14) 0.24865(17) 0.0221(8) Uani 1 1 d . . .
N18 N -0.22436(19) 0.7419(2) 0.3293(2) 0.0455(12) Uani 1 1 d . . .
N19 N -0.03359(17) 0.91173(14) 0.26313(18) 0.0259(8) Uani 1 1 d . . .
N20 N -0.03230(16) 0.86248(13) 0.17830(18) 0.0241(8) Uani 1 1 d . . .
N21 N -0.1250(2) 1.01474(16) 0.0529(2) 0.0408(11) Uani 1 1 d . . .
N22 N 0.08798(16) 0.89299(13) 0.31474(18) 0.0246(8) Uani 1 1 d . . .
N23 N 0.08288(15) 0.82722(13) 0.24710(17) 0.0227(8) Uani 1 1 d . . .
N24 N 0.2726(2) 0.89726(18) 0.2746(3) 0.0468(12) Uani 1 1 d . . .
C1 C 0.60199(18) 0.71657(16) 0.3474(2) 0.0221(9) Uani 1 1 d . . .
C2 C 0.57341(19) 0.73674(16) 0.3837(2) 0.0238(9) Uani 1 1 d . . .
H2 H 0.5366 0.7252 0.3768 0.029 Uiso 1 1 calc R . .
C3 C 0.5986(2) 0.77357(17) 0.4296(2) 0.0275(10) Uani 1 1 d . . .
H3 H 0.5785 0.7875 0.4535 0.033 Uiso 1 1 calc R . .
C4 C 0.6523(2) 0.79017(19) 0.4409(2) 0.0337(11) Uani 1 1 d . . .
H4 H 0.6699 0.8146 0.4736 0.040 Uiso 1 1 calc R . .
C5 C 0.6804(2) 0.77075(18) 0.4039(2) 0.0327(11) Uani 1 1 d . . .
H5 H 0.7173 0.7825 0.4111 0.039 Uiso 1 1 calc R . .
C6 C 0.65574(19) 0.73494(16) 0.3573(2) 0.0256(9) Uani 1 1 d . . .
H6 H 0.6751 0.7226 0.3317 0.031 Uiso 1 1 calc R . .
C7 C 0.59803(19) 0.56456(16) 0.2373(2) 0.0250(9) Uani 1 1 d . . .
C8 C 0.6238(2) 0.54990(18) 0.1954(2) 0.0336(11) Uani 1 1 d . . .
H8 H 0.6335 0.5735 0.1700 0.040 Uiso 1 1 calc R . .
C9 C 0.6352(2) 0.50097(19) 0.1908(3) 0.0384(12) Uani 1 1 d . . .
H9 H 0.6536 0.4913 0.1628 0.046 Uiso 1 1 calc R . .
C10 C 0.6203(2) 0.46591(17) 0.2262(2) 0.0332(11) Uani 1 1 d . . .
H10 H 0.6278 0.4323 0.2223 0.040 Uiso 1 1 calc R . .
C11 C 0.5946(2) 0.48060(18) 0.2673(2) 0.0335(11) Uani 1 1 d . . .
H11 H 0.5842 0.4568 0.2918 0.040 Uiso 1 1 calc R . .
C12 C 0.5834(2) 0.52968(17) 0.2735(2) 0.0279(10) Uani 1 1 d . . .
H12 H 0.5659 0.5392 0.3024 0.033 Uiso 1 1 calc R . .
C13 C 0.60132(19) 0.63973(15) 0.2947(2) 0.0221(9) Uani 1 1 d . . .
C14 C 0.6528(2) 0.62462(16) 0.3551(2) 0.0244(9) Uani 1 1 d . . .
C15 C 0.7062(2) 0.62211(19) 0.3540(3) 0.0345(11) Uani 1 1 d . . .
H15 H 0.7105 0.6244 0.3131 0.041 Uiso 1 1 calc R . .
C16 C 0.7532(2) 0.6162(2) 0.4138(3) 0.0469(15) Uani 1 1 d . . .
H16 H 0.7898 0.6159 0.4125 0.056 Uiso 1 1 calc R . .
C17 C 0.6988(3) 0.6110(2) 0.4720(3) 0.0428(13) Uani 1 1 d . . .
H17 H 0.6957 0.6053 0.5131 0.051 Uiso 1 1 calc R . .
C18 C 0.6492(2) 0.61844(17) 0.4161(2) 0.0308(11) Uani 1 1 d . . .
H18 H 0.6133 0.6193 0.4193 0.037 Uiso 1 1 calc R . .
C19 C 0.45095(19) 0.64877(16) 0.3098(2) 0.0220(9) Uani 1 1 d . . .
C20 C 0.4852(2) 0.62119(17) 0.3650(2) 0.0283(10) Uani 1 1 d . . .
H20 H 0.5126 0.5992 0.3617 0.034 Uiso 1 1 calc R . .
C21 C 0.4792(2) 0.6261(2) 0.4245(2) 0.0375(12) Uani 1 1 d . . .
H21 H 0.5034 0.6080 0.4624 0.045 Uiso 1 1 calc R . .
C22 C 0.4388(2) 0.65684(19) 0.4296(2) 0.0350(11) Uani 1 1 d . . .
H22 H 0.4340 0.6590 0.4702 0.042 Uiso 1 1 calc R . .
C23 C 0.4048(2) 0.68486(17) 0.3748(2) 0.0302(10) Uani 1 1 d . . .
H23 H 0.3775 0.7068 0.3784 0.036 Uiso 1 1 calc R . .
C24 C 0.4109(2) 0.68063(17) 0.3154(2) 0.0265(10) Uani 1 1 d . . .
H24 H 0.3875 0.6996 0.2780 0.032 Uiso 1 1 calc R . .
C25 C 0.43111(19) 0.56376(15) 0.1119(2) 0.0237(9) Uani 1 1 d . . .
C26 C 0.3738(2) 0.57168(17) 0.0712(2) 0.0282(10) Uani 1 1 d . . .
H26 H 0.3540 0.5975 0.0816 0.034 Uiso 1 1 calc R . .
C27 C 0.3451(2) 0.54284(18) 0.0160(2) 0.0359(11) Uani 1 1 d . . .
H27 H 0.3061 0.5488 -0.0112 0.043 Uiso 1 1 calc R . .
C28 C 0.3740(2) 0.50473(18) 0.0005(3) 0.0387(12) Uani 1 1 d . . .
H28 H 0.3548 0.4848 -0.0374 0.046 Uiso 1 1 calc R . .
C29 C 0.4302(3) 0.49651(18) 0.0408(3) 0.0405(13) Uani 1 1 d . . .
H29 H 0.4497 0.4706 0.0301 0.049 Uiso 1 1 calc R . .
C30 C 0.4593(2) 0.52515(16) 0.0968(2) 0.0299(10) Uani 1 1 d . . .
H30 H 0.4981 0.5185 0.1244 0.036 Uiso 1 1 calc R . .
C31 C 0.44306(19) 0.60510(16) 0.2122(2) 0.0236(9) Uani 1 1 d . . .
C32 C 0.4046(2) 0.56844(16) 0.2239(2) 0.0258(9) Uani 1 1 d . . .
C33 C 0.4221(2) 0.52026(19) 0.2415(3) 0.0386(12) Uani 1 1 d . . .
H33 H 0.4595 0.5103 0.2484 0.046 Uiso 1 1 calc R . .
C34 C 0.3846(3) 0.4877(2) 0.2487(3) 0.0517(15) Uani 1 1 d . . .
H34 H 0.3980 0.4556 0.2628 0.062 Uiso 1 1 calc R . .
C35 C 0.3140(2) 0.5438(2) 0.2197(3) 0.0397(12) Uani 1 1 d . . .
H35 H 0.2757 0.5522 0.2108 0.048 Uiso 1 1 calc R . .
C36 C 0.3495(2) 0.58012(18) 0.2136(2) 0.0293(10) Uani 1 1 d . . .
H36 H 0.3359 0.6126 0.2025 0.035 Uiso 1 1 calc R . .
C37 C 0.38145(18) 0.73710(15) 0.1574(2) 0.0208(9) Uani 1 1 d . . .
C38 C 0.32798(19) 0.71554(17) 0.1337(2) 0.0263(9) Uani 1 1 d . . .
H38 H 0.3204 0.6881 0.1049 0.032 Uiso 1 1 calc R . .
C39 C 0.2854(2) 0.73327(19) 0.1514(3) 0.0345(11) Uani 1 1 d . . .
H39 H 0.2489 0.7183 0.1341 0.041 Uiso 1 1 calc R . .
C40 C 0.2959(2) 0.77269(19) 0.1940(3) 0.0344(11) Uani 1 1 d . . .
H40 H 0.2669 0.7848 0.2064 0.041 Uiso 1 1 calc R . .
C41 C 0.3496(2) 0.79443(17) 0.2187(2) 0.0309(10) Uani 1 1 d . . .
H41 H 0.3571 0.8214 0.2483 0.037 Uiso 1 1 calc R . .
C42 C 0.3921(2) 0.77729(16) 0.2008(2) 0.0248(9) Uani 1 1 d . . .
H42 H 0.4284 0.7926 0.2177 0.030 Uiso 1 1 calc R . .
C43 C 0.45747(18) 0.66791(16) 0.0090(2) 0.0204(9) Uani 1 1 d . . .
C44 C 0.46135(18) 0.70671(17) -0.0298(2) 0.0236(9) Uani 1 1 d . . .
H44 H 0.4643 0.7392 -0.0135 0.028 Uiso 1 1 calc R . .
C45 C 0.4609(2) 0.69817(17) -0.0926(2) 0.0284(10) Uani 1 1 d . . .
H45 H 0.4623 0.7250 -0.1194 0.034 Uiso 1 1 calc R . .
C46 C 0.4585(2) 0.65152(19) -0.1162(2) 0.0304(10) Uani 1 1 d . . .
H46 H 0.4583 0.6460 -0.1591 0.036 Uiso 1 1 calc R . .
C47 C 0.4562(2) 0.61200(17) -0.0769(2) 0.0286(10) Uani 1 1 d . . .
H47 H 0.4550 0.5795 -0.0927 0.034 Uiso 1 1 calc R . .
C48 C 0.4556(2) 0.62025(17) -0.0156(2) 0.0268(10) Uani 1 1 d . . .
H48 H 0.4539 0.5933 0.0108 0.032 Uiso 1 1 calc R . .
C49 C 0.41983(18) 0.70453(15) 0.0822(2) 0.0201(9) Uani 1 1 d . . .
C50 C 0.37101(18) 0.72597(16) 0.0231(2) 0.0216(9) Uani 1 1 d . . .
C51 C 0.33599(19) 0.69748(17) -0.0305(2) 0.0254(9) Uani 1 1 d . . .
H51 H 0.3410 0.6631 -0.0306 0.030 Uiso 1 1 calc R . .
C52 C 0.2935(2) 0.72069(19) -0.0838(2) 0.0307(11) Uani 1 1 d . . .
H52 H 0.2702 0.7011 -0.1205 0.037 Uiso 1 1 calc R . .
C53 C 0.3166(2) 0.79490(18) -0.0348(2) 0.0294(10) Uani 1 1 d . . .
H53 H 0.3097 0.8291 -0.0356 0.035 Uiso 1 1 calc R . .
C54 C 0.36064(19) 0.77586(16) 0.0207(2) 0.0237(9) Uani 1 1 d . . .
H54 H 0.3833 0.7965 0.0564 0.028 Uiso 1 1 calc R . .
C55 C 0.52811(18) 0.80148(15) 0.1907(2) 0.0207(9) Uani 1 1 d . . .
C56 C 0.50181(19) 0.82540(16) 0.1289(2) 0.0247(9) Uani 1 1 d . . .
H56 H 0.4935 0.8077 0.0888 0.030 Uiso 1 1 calc R . .
C57 C 0.4880(2) 0.87431(18) 0.1261(2) 0.0322(11) Uani 1 1 d . . .
H57 H 0.4714 0.8904 0.0842 0.039 Uiso 1 1 calc R . .
C58 C 0.4982(2) 0.90015(18) 0.1842(3) 0.0338(11) Uani 1 1 d . . .
H58 H 0.4890 0.9339 0.1824 0.041 Uiso 1 1 calc R . .
C59 C 0.5222(2) 0.87603(18) 0.2451(2) 0.0316(10) Uani 1 1 d . . .
H59 H 0.5282 0.8933 0.2849 0.038 Uiso 1 1 calc R . .
C60 C 0.5374(2) 0.82720(16) 0.2487(2) 0.0273(10) Uani 1 1 d . . .
H60 H 0.5542 0.8114 0.2908 0.033 Uiso 1 1 calc R . .
C61 C 0.62328(19) 0.67124(15) 0.1323(2) 0.0214(9) Uani 1 1 d . . .
C62 C 0.6097(2) 0.64338(15) 0.0746(2) 0.0237(9) Uani 1 1 d . . .
H62 H 0.5711 0.6392 0.0445 0.028 Uiso 1 1 calc R . .
C63 C 0.6530(2) 0.62184(16) 0.0612(2) 0.0280(10) Uani 1 1 d . . .
H63 H 0.6435 0.6028 0.0220 0.034 Uiso 1 1 calc R . .
C64 C 0.7092(2) 0.62765(19) 0.1036(3) 0.0366(12) Uani 1 1 d . . .
H64 H 0.7385 0.6130 0.0938 0.044 Uiso 1 1 calc R . .
C65 C 0.7226(2) 0.6552(2) 0.1611(3) 0.0373(12) Uani 1 1 d . . .
H65 H 0.7614 0.6592 0.1909 0.045 Uiso 1 1 calc R . .
C66 C 0.68031(19) 0.67687(17) 0.1756(2) 0.0271(10) Uani 1 1 d . . .
H66 H 0.6901 0.6956 0.2152 0.033 Uiso 1 1 calc R . .
C67 C 0.57697(18) 0.73689(15) 0.1633(2) 0.0203(9) Uani 1 1 d . . .
C68 C 0.61330(18) 0.77431(16) 0.1481(2) 0.0224(9) Uani 1 1 d . . .
C69 C 0.6096(2) 0.77961(17) 0.0837(2) 0.0277(10) Uani 1 1 d . . .
H69 H 0.5847 0.7595 0.0488 0.033 Uiso 1 1 calc R . .
C70 C 0.6428(2) 0.81464(18) 0.0713(3) 0.0340(11) Uani 1 1 d . . .
H70 H 0.6398 0.8180 0.0269 0.041 Uiso 1 1 calc R . .
C71 C 0.6818(2) 0.83852(19) 0.1794(3) 0.0344(11) Uani 1 1 d . . .
H71 H 0.7071 0.8591 0.2133 0.041 Uiso 1 1 calc R . .
C72 C 0.6502(2) 0.80474(17) 0.1970(2) 0.0286(10) Uani 1 1 d . . .
H72 H 0.6537 0.8025 0.2417 0.034 Uiso 1 1 calc R . .
C73 C 0.11956(19) 0.83493(15) 0.4562(2) 0.0238(9) Uani 1 1 d . . .
C74 C 0.1754(2) 0.83540(17) 0.4621(2) 0.0278(10) Uani 1 1 d . . .
H74 H 0.1852 0.8191 0.4300 0.033 Uiso 1 1 calc R . .
C75 C 0.2171(2) 0.85979(18) 0.5152(2) 0.0355(12) Uani 1 1 d . . .
H75 H 0.2550 0.8612 0.5180 0.043 Uiso 1 1 calc R . .
C76 C 0.2039(2) 0.88214(19) 0.5640(3) 0.0419(13) Uani 1 1 d . . .
H76 H 0.2325 0.8984 0.6005 0.050 Uiso 1 1 calc R . .
C77 C 0.1484(2) 0.88029(18) 0.5588(2) 0.0375(12) Uani 1 1 d . . .
H77 H 0.1392 0.8950 0.5924 0.045 Uiso 1 1 calc R . .
C78 C 0.1060(2) 0.85739(17) 0.5054(2) 0.0300(10) Uani 1 1 d . . .
H78 H 0.0679 0.8569 0.5021 0.036 Uiso 1 1 calc R . .
C79 C 0.03192(18) 0.70556(15) 0.3015(2) 0.0216(9) Uani 1 1 d . . .
C80 C 0.0489(2) 0.68183(16) 0.2562(2) 0.0272(10) Uani 1 1 d . . .
H80 H 0.0727 0.6983 0.2391 0.033 Uiso 1 1 calc R . .
C81 C 0.0314(2) 0.63468(18) 0.2362(2) 0.0335(11) Uani 1 1 d . . .
H81 H 0.0436 0.6187 0.2058 0.040 Uiso 1 1 calc R . .
C82 C -0.0037(2) 0.61061(17) 0.2601(2) 0.0376(12) Uani 1 1 d . . .
H82 H -0.0164 0.5784 0.2453 0.045 Uiso 1 1 calc R . .
C83 C -0.0204(2) 0.63314(17) 0.3051(3) 0.0346(11) Uani 1 1 d . . .
H83 H -0.0443 0.6164 0.3217 0.041 Uiso 1 1 calc R . .
C84 C -0.0023(2) 0.68047(17) 0.3265(2) 0.0287(10) Uani 1 1 d . . .
H84 H -0.0133 0.6957 0.3584 0.034 Uiso 1 1 calc R . .
C85 C 0.07630(18) 0.76947(16) 0.3797(2) 0.0213(9) Uani 1 1 d . . .
C86 C 0.11066(18) 0.73273(15) 0.4305(2) 0.0218(9) Uani 1 1 d . . .
C87 C 0.1510(2) 0.70373(17) 0.4213(2) 0.0264(10) Uani 1 1 d . . .
H87 H 0.1581 0.7071 0.3822 0.032 Uiso 1 1 calc R . .
C88 C 0.1810(2) 0.66991(18) 0.4692(2) 0.0309(10) Uani 1 1 d . . .
H88 H 0.2088 0.6506 0.4621 0.037 Uiso 1 1 calc R . .
C89 C 0.1342(2) 0.69113(19) 0.5340(2) 0.0349(11) Uani 1 1 d . . .
H89 H 0.1279 0.6870 0.5735 0.042 Uiso 1 1 calc R . .
C90 C 0.1028(2) 0.72583(18) 0.4886(2) 0.0302(10) Uani 1 1 d . . .
H90 H 0.0757 0.7451 0.4971 0.036 Uiso 1 1 calc R . .
C91 C -0.04566(19) 0.83761(18) 0.4112(2) 0.0253(9) Uani 1 1 d . . .
C92 C -0.0403(2) 0.79812(18) 0.4530(2) 0.0272(10) Uani 1 1 d . . .
H92 H -0.0383 0.7660 0.4375 0.033 Uiso 1 1 calc R . .
C93 C -0.0378(2) 0.80454(19) 0.5164(2) 0.0335(11) Uani 1 1 d . . .
H93 H -0.0354 0.7770 0.5437 0.040 Uiso 1 1 calc R . .
C94 C -0.0389(2) 0.8518(2) 0.5405(2) 0.0356(12) Uani 1 1 d . . .
H94 H -0.0364 0.8565 0.5845 0.043 Uiso 1 1 calc R . .
C95 C -0.0435(2) 0.8910(2) 0.4998(2) 0.0387(12) Uani 1 1 d . . .
H95 H -0.0445 0.9231 0.5159 0.046 Uiso 1 1 calc R . .
C96 C -0.0469(2) 0.88479(17) 0.4356(2) 0.0302(10) Uani 1 1 d . . .
H96 H -0.0500 0.9125 0.4082 0.036 Uiso 1 1 calc R . .
C97 C -0.11332(18) 0.76976(17) 0.1907(2) 0.0250(9) Uani 1 1 d . . .
C98 C -0.1655(2) 0.7926(2) 0.1577(2) 0.0344(11) Uani 1 1 d . . .
H98 H -0.1740 0.8217 0.1756 0.041 Uiso 1 1 calc R . .
C99 C -0.2056(2) 0.7734(3) 0.0984(3) 0.0472(15) Uani 1 1 d . . .
H99 H -0.2411 0.7894 0.0760 0.057 Uiso 1 1 calc R . .
C100 C -0.1936(2) 0.7309(2) 0.0721(3) 0.0483(15) Uani 1 1 d . . .
H100 H -0.2211 0.7174 0.0321 0.058 Uiso 1 1 calc R . .
C101 C -0.1421(2) 0.7087(2) 0.1038(3) 0.0423(13) Uani 1 1 d . . .
H101 H -0.1339 0.6797 0.0853 0.051 Uiso 1 1 calc R . .
C102 C -0.1012(2) 0.72748(19) 0.1627(2) 0.0319(11) Uani 1 1 d . . .
H102 H -0.0653 0.7118 0.1839 0.038 Uiso 1 1 calc R . .
C103 C -0.08059(18) 0.80243(16) 0.3010(2) 0.0224(9) Uani 1 1 d . . .
C104 C -0.13127(19) 0.78167(18) 0.3097(2) 0.0259(10) Uani 1 1 d . . .
C105 C -0.1403(2) 0.73182(18) 0.3075(2) 0.0300(10) Uani 1 1 d . . .
H105 H -0.1152 0.7101 0.2990 0.036 Uiso 1 1 calc R . .
C106 C -0.1870(2) 0.7138(2) 0.3181(2) 0.0383(12) Uani 1 1 d . . .
H106 H -0.1923 0.6794 0.3172 0.046 Uiso 1 1 calc R . .
C107 C -0.2152(2) 0.7899(3) 0.3304(3) 0.0462(14) Uani 1 1 d . . .
H107 H -0.2417 0.8108 0.3378 0.055 Uiso 1 1 calc R . .
C108 C -0.1700(2) 0.8116(2) 0.3216(2) 0.0354(11) Uani 1 1 d . . .
H108 H -0.1655 0.8461 0.3236 0.042 Uiso 1 1 calc R . .
C109 C -0.0663(2) 0.94483(17) 0.2841(2) 0.0323(11) Uani 1 1 d . . .
C110 C -0.1240(2) 0.9372(2) 0.2651(3) 0.0397(12) Uani 1 1 d . . .
H110 H -0.1427 0.9122 0.2338 0.048 Uiso 1 1 calc R . .
C111 C -0.1552(3) 0.9658(2) 0.2911(3) 0.0516(15) Uani 1 1 d . . .
H111 H -0.1947 0.9598 0.2785 0.062 Uiso 1 1 calc R . .
C112 C -0.1282(3) 1.0025(2) 0.3351(3) 0.0561(17) Uani 1 1 d . . .
H112 H -0.1491 1.0221 0.3531 0.067 Uiso 1 1 calc R . .
C113 C -0.0710(3) 1.0112(2) 0.3533(3) 0.0524(16) Uani 1 1 d . . .
H113 H -0.0530 1.0370 0.3835 0.063 Uiso 1 1 calc R . .
C114 C -0.0390(3) 0.98265(19) 0.3283(2) 0.0404(13) Uani 1 1 d . . .
H114 H 0.0004 0.9888 0.3410 0.048 Uiso 1 1 calc R . .
C115 C -0.0322(2) 0.85903(17) 0.1134(2) 0.0284(10) Uani 1 1 d . . .
C116 C -0.0706(2) 0.82824(18) 0.0659(2) 0.0332(11) Uani 1 1 d . . .
H116 H -0.0966 0.8091 0.0766 0.040 Uiso 1 1 calc R . .
C117 C -0.0705(3) 0.8257(2) 0.0028(3) 0.0491(15) Uani 1 1 d . . .
H117 H -0.0968 0.8049 -0.0298 0.059 Uiso 1 1 calc R . .
C118 C -0.0325(3) 0.8532(2) -0.0130(3) 0.0552(18) Uani 1 1 d . . .
H118 H -0.0333 0.8517 -0.0566 0.066 Uiso 1 1 calc R . .
C119 C 0.0065(3) 0.8829(2) 0.0347(3) 0.0495(15) Uani 1 1 d . . .
H119 H 0.0334 0.9010 0.0243 0.059 Uiso 1 1 calc R . .
C120 C 0.0064(2) 0.88651(18) 0.0974(3) 0.0343(11) Uani 1 1 d . . .
H120 H 0.0327 0.9076 0.1297 0.041 Uiso 1 1 calc R . .
C121 C -0.04682(19) 0.90367(17) 0.1990(2) 0.0262(10) Uani 1 1 d . . .
C122 C -0.0763(2) 0.94235(17) 0.1494(2) 0.0279(10) Uani 1 1 d . . .
C123 C -0.1267(2) 0.93381(17) 0.0939(2) 0.0302(10) Uani 1 1 d . . .
H123 H -0.1456 0.9032 0.0880 0.036 Uiso 1 1 calc R . .
C124 C -0.1489(2) 0.97068(19) 0.0477(2) 0.0375(12) Uani 1 1 d . . .
H124 H -0.1833 0.9644 0.0098 0.045 Uiso 1 1 calc R . .
C125 C -0.0779(3) 1.0233(2) 0.1068(3) 0.0419(13) Uani 1 1 d . . .
H125 H -0.0609 1.0548 0.1121 0.050 Uiso 1 1 calc R . .
C126 C -0.0525(2) 0.98837(17) 0.1558(2) 0.0316(10) Uani 1 1 d . . .
H126 H -0.0187 0.9961 0.1937 0.038 Uiso 1 1 calc R . .
C127 C 0.1038(2) 0.94203(17) 0.3334(2) 0.0297(10) Uani 1 1 d . . .
C128 C 0.1069(2) 0.97660(18) 0.2884(3) 0.0339(11) Uani 1 1 d . . .
H128 H 0.0992 0.9670 0.2439 0.041 Uiso 1 1 calc R . .
C129 C 0.1210(3) 1.0247(2) 0.3072(3) 0.0440(13) Uani 1 1 d . . .
H129 H 0.1234 1.0476 0.2759 0.053 Uiso 1 1 calc R . .
C130 C 0.1316(3) 1.0397(2) 0.3713(3) 0.0533(16) Uani 1 1 d . . .
H130 H 0.1410 1.0728 0.3842 0.064 Uiso 1 1 calc R . .
C131 C 0.1283(3) 1.0055(2) 0.4170(3) 0.0572(17) Uani 1 1 d . . .
H131 H 0.1353 1.0154 0.4612 0.069 Uiso 1 1 calc R . .
C132 C 0.1149(3) 0.95734(19) 0.3982(3) 0.0404(13) Uani 1 1 d . . .
H132 H 0.1131 0.9343 0.4297 0.048 Uiso 1 1 calc R . .
C133 C 0.10959(19) 0.78989(16) 0.2260(2) 0.0235(9) Uani 1 1 d . . .
C134 C 0.16111(19) 0.76874(17) 0.2694(2) 0.0256(9) Uani 1 1 d . . .
H134 H 0.1804 0.7816 0.3131 0.031 Uiso 1 1 calc R . .
C135 C 0.1841(2) 0.72951(18) 0.2495(2) 0.0301(10) Uani 1 1 d . . .
H135 H 0.2191 0.7157 0.2795 0.036 Uiso 1 1 calc R . .
C136 C 0.1567(2) 0.71011(18) 0.1864(2) 0.0307(10) Uani 1 1 d . . .
H136 H 0.1729 0.6834 0.1727 0.037 Uiso 1 1 calc R . .
C137 C 0.1052(2) 0.73000(17) 0.1433(2) 0.0294(10) Uani 1 1 d . . .
H137 H 0.0855 0.7160 0.1004 0.035 Uiso 1 1 calc R . .
C138 C 0.0823(2) 0.77011(17) 0.1622(2) 0.0272(10) Uani 1 1 d . . .
H138 H 0.0478 0.7842 0.1316 0.033 Uiso 1 1 calc R . .
C139 C 0.10970(19) 0.86701(16) 0.2797(2) 0.0244(9) Uani 1 1 d . . .
C140 C 0.1654(2) 0.88117(16) 0.2770(2) 0.0272(10) Uani 1 1 d . . .
C141 C 0.1727(2) 0.87983(18) 0.2180(3) 0.0329(11) Uani 1 1 d . . .
H141 H 0.1414 0.8731 0.1771 0.039 Uiso 1 1 calc R . .
C142 C 0.2263(2) 0.8884(2) 0.2195(3) 0.0410(13) Uani 1 1 d . . .
H142 H 0.2304 0.8880 0.1783 0.049 Uiso 1 1 calc R . .
C143 C 0.2649(2) 0.9002(2) 0.3306(3) 0.0422(13) Uani 1 1 d . . .
H143 H 0.2970 0.9079 0.3704 0.051 Uiso 1 1 calc R . .
C144 C 0.2131(2) 0.89276(18) 0.3348(3) 0.0336(11) Uani 1 1 d . . .
H144 H 0.2101 0.8955 0.3764 0.040 Uiso 1 1 calc R . .
S1 S 0.85528(8) 0.55586(6) 0.37157(9) 0.0567(4) Uani 1 1 d D . .
O1 O 0.8657(2) 0.59532(16) 0.3310(3) 0.0759(15) Uani 1 1 d D . .
C310 C 0.8023(3) 0.5170(2) 0.3135(3) 0.0586(17) Uani 1 1 d D . .
H10A H 0.7988 0.4871 0.3362 0.088 Uiso 1 1 calc R . .
H10B H 0.8134 0.5085 0.2770 0.088 Uiso 1 1 calc R . .
H10C H 0.7656 0.5340 0.2954 0.088 Uiso 1 1 calc R . .
C311 C 0.9136(3) 0.5150(3) 0.3939(3) 0.073(2) Uani 1 1 d D . .
H11A H 0.9045 0.4847 0.4114 0.109 Uiso 1 1 calc R . .
H11B H 0.9474 0.5301 0.4282 0.109 Uiso 1 1 calc R . .
H11C H 0.9212 0.5076 0.3546 0.109 Uiso 1 1 calc R . .
S2A S 0.7510(2) 0.89360(16) 0.4251(2) 0.0480(15) Uani 0.320(6) 1 d PDU A 1
O2A O 0.7738(7) 0.8922(7) 0.5004(4) 0.090(4) Uani 0.320(6) 1 d PDU A 1
C320 C 0.8111(6) 0.9154(10) 0.4103(12) 0.133(8) Uani 0.320(6) 1 d PDU A 1
H20A H 0.8080 0.9039 0.3666 0.200 Uiso 0.320(6) 1 calc PR A 1
H20B H 0.8464 0.9028 0.4451 0.200 Uiso 0.320(6) 1 calc PR A 1
H20C H 0.8117 0.9512 0.4112 0.200 Uiso 0.320(6) 1 calc PR A 1
C321 C 0.7054(2) 0.93623(17) 0.3915(2) 0.113(6) Uiso 0.320(6) 1 d PDU A 1
H21A H 0.6905 0.9479 0.4235 0.170 Uiso 0.320(6) 1 calc PR A 1
H21B H 0.6740 0.9235 0.3518 0.170 Uiso 0.320(6) 1 calc PR A 1
H21C H 0.7238 0.9633 0.3787 0.170 Uiso 0.320(6) 1 calc PR A 1
S2B S 0.7539(2) 0.92302(17) 0.3887(2) 0.0639(17) Uani 0.338(5) 1 d PRDU B 2
O2B O 0.7350(2) 0.89546(17) 0.3259(2) 0.090(4) Uani 0.338(5) 1 d PRDU B 2
C322 C 0.6945(2) 0.93073(17) 0.4122(2) 0.074(5) Uani 0.338(5) 1 d PRDU B 2
H22A H 0.6868 0.8997 0.4293 0.111 Uiso 0.338(5) 1 calc PR B 2
H22B H 0.6607 0.9409 0.3732 0.111 Uiso 0.338(5) 1 calc PR B 2
H22C H 0.7039 0.9558 0.4470 0.111 Uiso 0.338(5) 1 calc PR B 2
C323 C 0.7960(7) 0.8857(8) 0.4549(5) 0.090(7) Uiso 0.338(5) 1 d PDU B 2
H23A H 0.8214 0.8660 0.4414 0.135 Uiso 0.338(5) 1 calc PR B 2
H23B H 0.7715 0.8642 0.4674 0.135 Uiso 0.338(5) 1 calc PR B 2
H23C H 0.8188 0.9062 0.4932 0.135 Uiso 0.338(5) 1 calc PR B 2
S2C S 0.7371(4) 0.9192(3) 0.4522(4) 0.099(3) Uani 0.341(6) 1 d PDU C 3
O2C O 0.7662(7) 0.8738(6) 0.4677(10) 0.097(4) Uani 0.341(6) 1 d PDU C 3
C324 C 0.6690(5) 0.9135(7) 0.3893(7) 0.057(4) Uani 0.341(6) 1 d PDU C 3
H24A H 0.6717 0.9065 0.3469 0.085 Uiso 0.341(6) 1 calc PR C 3
H24B H 0.6479 0.9440 0.3855 0.085 Uiso 0.341(6) 1 calc PR C 3
H24C H 0.6489 0.8866 0.4002 0.085 Uiso 0.341(6) 1 calc PR C 3
C325 C 0.7685(8) 0.9569(9) 0.4103(11) 0.095(6) Uani 0.341(6) 1 d PDU C 3
H25A H 0.7580 0.9910 0.4127 0.143 Uiso 0.341(6) 1 calc PR C 3
H25B H 0.7548 0.9468 0.3635 0.143 Uiso 0.341(6) 1 calc PR C 3
H25C H 0.8101 0.9536 0.4317 0.143 Uiso 0.341(6) 1 calc PR C 3
S3A S 0.39024(8) 0.45310(7) 0.41346(9) 0.0527(6) Uani 0.874(4) 1 d PDU D 1
O3A O 0.4090(2) 0.43705(18) 0.4845(2) 0.0664(16) Uani 0.874(4) 1 d PDU D 1
C330 C 0.3172(2) 0.4694(3) 0.3865(3) 0.0569(18) Uani 0.874(4) 1 d PDU D 1
H30A H 0.2944 0.4399 0.3822 0.085 Uiso 0.874(4) 1 calc PR D 1
H30B H 0.3044 0.4859 0.3432 0.085 Uiso 0.874(4) 1 calc PR D 1
H30C H 0.3127 0.4915 0.4192 0.085 Uiso 0.874(4) 1 calc PR D 1
C331 C 0.4173(4) 0.5134(3) 0.4177(4) 0.072(2) Uani 0.874(4) 1 d PDU D 1
H31A H 0.4591 0.5124 0.4361 0.108 Uiso 0.874(4) 1 calc PR D 1
H31B H 0.4051 0.5335 0.4465 0.108 Uiso 0.874(4) 1 calc PR D 1
H31C H 0.4028 0.5277 0.3729 0.108 Uiso 0.874(4) 1 calc PR D 1
S3B S 0.4006(8) 0.4766(8) 0.4655(9) 0.094(5) Uani 0.126(4) 1 d PDU D 2
O3B O 0.4145(14) 0.4724(15) 0.5380(10) 0.074(6) Uani 0.126(4) 1 d PDU D 2
C332 C 0.3272(11) 0.491(3) 0.426(2) 0.070(4) Uani 0.126(4) 1 d PDU D 2
H32A H 0.3055 0.4606 0.4087 0.105 Uiso 0.126(4) 1 calc PR D 2
H32B H 0.3208 0.5131 0.3885 0.105 Uiso 0.126(4) 1 calc PR D 2
H32C H 0.3146 0.5062 0.4577 0.105 Uiso 0.126(4) 1 calc PR D 2
C333 C 0.4648(14) 0.467(2) 0.455(2) 0.069(5) Uani 0.126(4) 1 d PDU D 2
H33A H 0.4876 0.4967 0.4665 0.104 Uiso 0.126(4) 1 calc PR D 2
H33B H 0.4559 0.4578 0.4089 0.104 Uiso 0.126(4) 1 calc PR D 2
H33C H 0.4863 0.4403 0.4848 0.104 Uiso 0.126(4) 1 calc PR D 2
S4A S 0.22329(8) 0.57394(6) 0.28909(8) 0.0386(6) Uani 0.762(5) 1 d PDU E 1
O4A O 0.2021(5) 0.6004(4) 0.2237(3) 0.056(2) Uani 0.762(5) 1 d PDU E 1
C340 C 0.1727(4) 0.5830(5) 0.3233(5) 0.079(4) Uani 0.762(5) 1 d PDU E 1
H40A H 0.1676 0.6181 0.3279 0.119 Uiso 0.762(5) 1 calc PR E 1
H40B H 0.1861 0.5674 0.3672 0.119 Uiso 0.762(5) 1 calc PR E 1
H40C H 0.1362 0.5685 0.2938 0.119 Uiso 0.762(5) 1 calc PR E 1
C341 C 0.2781(4) 0.6116(5) 0.3455(6) 0.062(3) Uani 0.762(5) 1 d PDU E 1
H41A H 0.3102 0.6127 0.3321 0.093 Uiso 0.762(5) 1 calc PR E 1
H41B H 0.2910 0.5981 0.3906 0.093 Uiso 0.762(5) 1 calc PR E 1
H41C H 0.2633 0.6447 0.3449 0.093 Uiso 0.762(5) 1 calc PR E 1
S4B S 0.1982(4) 0.6082(3) 0.2986(5) 0.075(3) Uani 0.238(5) 1 d PDU E 2
O4B O 0.1892(18) 0.5946(13) 0.2291(9) 0.065(7) Uani 0.238(5) 1 d PDU E 2
C342 C 0.1740(18) 0.5583(11) 0.3315(18) 0.074(9) Uani 0.238(5) 1 d PDU E 2
H42A H 0.1790 0.5659 0.3772 0.111 Uiso 0.238(5) 1 calc PR E 2
H42B H 0.1960 0.5291 0.3316 0.111 Uiso 0.238(5) 1 calc PR E 2
H42C H 0.1335 0.5525 0.3039 0.111 Uiso 0.238(5) 1 calc PR E 2
C343 C 0.2723(7) 0.602(2) 0.347(2) 0.081(11) Uani 0.238(5) 1 d PDU E 2
H43A H 0.2858 0.5711 0.3375 0.121 Uiso 0.238(5) 1 calc PR E 2
H43B H 0.2794 0.6035 0.3949 0.121 Uiso 0.238(5) 1 calc PR E 2
H43C H 0.2926 0.6292 0.3371 0.121 Uiso 0.238(5) 1 calc PR E 2
S5A S 0.29690(10) 0.57299(7) 0.52962(11) 0.0434(7) Uani 0.739(6) 1 d PDU F 1
O5A O 0.3470(3) 0.5724(2) 0.5110(3) 0.0591(18) Uani 0.739(6) 1 d PDU F 1
C350 C 0.3164(11) 0.6085(7) 0.6018(8) 0.044(3) Uani 0.739(6) 1 d PDU F 1
H50A H 0.3527 0.5966 0.6355 0.066 Uiso 0.739(6) 1 calc PR F 1
H50B H 0.2869 0.6062 0.6192 0.066 Uiso 0.739(6) 1 calc PR F 1
H50C H 0.3207 0.6427 0.5911 0.066 Uiso 0.739(6) 1 calc PR F 1
C351 C 0.2976(6) 0.5147(5) 0.5671(9) 0.054(4) Uani 0.739(6) 1 d PDU F 1
H51A H 0.2867 0.4893 0.5327 0.081 Uiso 0.739(6) 1 calc PR F 1
H51B H 0.2705 0.5150 0.5882 0.081 Uiso 0.739(6) 1 calc PR F 1
H51C H 0.3359 0.5080 0.6008 0.081 Uiso 0.739(6) 1 calc PR F 1
S5B S 0.3346(4) 0.5675(2) 0.5640(4) 0.057(2) Uani 0.261(6) 1 d PDU F 2
O5B O 0.3060(10) 0.5837(7) 0.4918(6) 0.072(4) Uani 0.261(6) 1 d PDU F 2
C352 C 0.317(3) 0.616(3) 0.609(2) 0.041(5) Uani 0.261(6) 1 d PDU F 2
H52A H 0.3424 0.6440 0.6135 0.061 Uiso 0.261(6) 1 calc PR F 2
H52B H 0.3224 0.6043 0.6530 0.061 Uiso 0.261(6) 1 calc PR F 2
H52C H 0.2775 0.6261 0.5840 0.061 Uiso 0.261(6) 1 calc PR F 2
C353 C 0.282(3) 0.5203(19) 0.566(3) 0.065(7) Uani 0.261(6) 1 d PDU F 2
H53A H 0.2757 0.4962 0.5309 0.097 Uiso 0.261(6) 1 calc PR F 2
H53B H 0.2460 0.5362 0.5596 0.097 Uiso 0.261(6) 1 calc PR F 2
H53C H 0.2975 0.5038 0.6097 0.097 Uiso 0.261(6) 1 calc PR F 2
O10 O 0.1704(3) 0.56612(16) 0.5684(2) 0.0819(19) Uani 1 1 d D . .
H1A H 0.158(5) 0.551(2) 0.5320(19) 0.123 Uiso 1 1 d D . .
H1B H 0.168(5) 0.5957(7) 0.557(4) 0.123 Uiso 1 1 d D . .
O20 O 0.4408(3) 0.5037(2) 0.5885(3) 0.0784(15) Uani 1 1 d D . .
H2A H 0.447(4) 0.495(3) 0.556(3) 0.118 Uiso 1 1 d D . 1
H2B H 0.420(3) 0.529(2) 0.575(3) 0.118 Uiso 1 1 d D . 1

loop_
_atom_site_aniso_label
_atom_site_aniso_U_11
_atom_site_aniso_U_22
_atom_site_aniso_U_33
_atom_site_aniso_U_23
_atom_site_aniso_U_13
_atom_site_aniso_U_12
Rh1 0.01725(15) 0.01530(14) 0.01809(15) -0.00020(10) 0.00688(12) 0.00154(11)
Rh2 0.01859(15) 0.01536(15) 0.01796(16) -0.00020(11) 0.00704(12) 0.00211(11)
Rh3 0.02224(16) 0.01757(15) 0.01924(16) -0.00038(11) 0.00648(12) -0.00021(12)
Rh4 0.01920(16) 0.01770(15) 0.01834(16) 0.00031(11) 0.00601(12) -0.00069(11)
N1 0.0185(18) 0.0179(18) 0.0203(18) -0.0015(13) 0.0058(14) 0.0023(14)
N2 0.0244(19) 0.0185(18) 0.0211(19) 0.0021(14) 0.0091(15) 0.0038(14)
N3 0.045(3) 0.048(3) 0.035(3) 0.0012(19) 0.002(2) 0.021(2)
N4 0.0224(19) 0.0198(18) 0.0193(18) 0.0015(13) 0.0100(14) 0.0001(14)
N5 0.0226(19) 0.0158(18) 0.0238(19) -0.0007(13) 0.0096(15) 0.0006(14)
N6 0.050(3) 0.043(3) 0.062(3) 0.007(2) 0.027(2) -0.014(2)
N7 0.0165(18) 0.0222(19) 0.0202(19) -0.0007(13) 0.0072(14) 0.0010(14)
N8 0.0211(18) 0.0221(19) 0.0206(19) -0.0011(14) 0.0075(14) -0.0009(14)
N9 0.025(2) 0.043(3) 0.028(2) 0.0063(17) 0.0089(16) 0.0082(18)
N10 0.0188(17) 0.0202(18) 0.0218(19) -0.0005(13) 0.0094(14) 0.0011(14)
N11 0.0192(18) 0.0210(19) 0.0209(19) 0.0003(13) 0.0093(14) 0.0016(14)
N12 0.038(3) 0.034(2) 0.043(3) 0.0042(18) 0.021(2) -0.0044(19)
N13 0.0238(19) 0.0173(18) 0.0205(19) 0.0000(13) 0.0066(14) 0.0008(14)
N14 0.0194(18) 0.0205(19) 0.0207(19) 0.0016(13) 0.0058(14) -0.0023(14)
N15 0.037(2) 0.022(2) 0.031(2) 0.0039(15) 0.0078(17) 0.0033(17)
N16 0.0204(18) 0.027(2) 0.0187(18) -0.0024(14) 0.0075(14) -0.0002(15)
N17 0.0185(18) 0.027(2) 0.0188(19) -0.0001(14) 0.0059(14) -0.0017(15)
N18 0.028(2) 0.068(4) 0.042(3) 0.006(2) 0.016(2) -0.007(2)
N19 0.034(2) 0.0212(19) 0.021(2) -0.0015(14) 0.0101(16) 0.0023(16)
N20 0.025(2) 0.0204(19) 0.023(2) 0.0023(14) 0.0056(15) 0.0000(15)
N21 0.055(3) 0.026(2) 0.030(2) 0.0055(16) 0.006(2) -0.002(2)
N22 0.027(2) 0.0190(19) 0.027(2) -0.0008(14) 0.0092(15) -0.0038(15)
N23 0.0208(19) 0.026(2) 0.0209(19) 0.0000(14) 0.0075(14) -0.0039(15)
N24 0.039(3) 0.037(3) 0.068(3) 0.015(2) 0.025(2) -0.002(2)
C1 0.023(2) 0.020(2) 0.020(2) 0.0036(16) 0.0048(17) 0.0026(17)
C2 0.026(2) 0.024(2) 0.021(2) 0.0021(16) 0.0086(17) 0.0034(18)
C3 0.031(3) 0.029(2) 0.022(2) -0.0031(17) 0.0109(19) 0.0019(19)
C4 0.032(3) 0.033(3) 0.032(3) -0.011(2) 0.008(2) -0.005(2)
C5 0.028(3) 0.034(3) 0.035(3) -0.005(2) 0.012(2) -0.003(2)
C6 0.021(2) 0.028(2) 0.028(2) -0.0002(18) 0.0104(18) 0.0018(18)
C7 0.025(2) 0.023(2) 0.025(2) 0.0016(17) 0.0071(18) 0.0045(18)
C8 0.044(3) 0.030(3) 0.035(3) 0.005(2) 0.024(2) 0.007(2)
C9 0.050(3) 0.033(3) 0.041(3) 0.003(2) 0.028(3) 0.012(2)
C10 0.039(3) 0.018(2) 0.039(3) 0.0003(18) 0.014(2) 0.011(2)
C11 0.035(3) 0.025(3) 0.040(3) 0.008(2) 0.015(2) 0.005(2)
C12 0.030(2) 0.025(2) 0.033(3) 0.0026(18) 0.017(2) 0.0039(19)
C13 0.023(2) 0.018(2) 0.024(2) 0.0015(16) 0.0088(18) 0.0021(17)
C14 0.028(2) 0.016(2) 0.024(2) 0.0010(16) 0.0059(18) 0.0054(17)
C15 0.028(3) 0.035(3) 0.037(3) -0.001(2) 0.010(2) 0.009(2)
C16 0.031(3) 0.047(4) 0.052(4) -0.005(3) 0.005(2) 0.017(3)
C17 0.056(4) 0.037(3) 0.028(3) 0.005(2) 0.009(2) 0.018(3)
C18 0.040(3) 0.022(2) 0.027(3) -0.0012(18) 0.009(2) 0.010(2)
C19 0.022(2) 0.022(2) 0.023(2) -0.0023(16) 0.0097(17) -0.0067(17)
C20 0.033(3) 0.029(2) 0.028(2) 0.0054(18) 0.017(2) 0.002(2)
C21 0.045(3) 0.039(3) 0.027(3) 0.010(2) 0.013(2) 0.002(2)
C22 0.048(3) 0.034(3) 0.030(3) -0.003(2) 0.022(2) -0.007(2)
C23 0.038(3) 0.027(2) 0.032(3) -0.0019(19) 0.022(2) 0.002(2)
C24 0.031(2) 0.025(2) 0.024(2) 0.0005(17) 0.0127(19) 0.0003(19)
C25 0.030(2) 0.019(2) 0.023(2) 0.0016(16) 0.0115(18) 0.0012(17)
C26 0.031(3) 0.023(2) 0.030(3) 0.0000(18) 0.012(2) -0.0017(19)
C27 0.036(3) 0.029(3) 0.034(3) -0.001(2) 0.005(2) -0.005(2)
C28 0.054(3) 0.022(2) 0.033(3) -0.0069(19) 0.010(2) -0.007(2)
C29 0.061(4) 0.022(3) 0.039(3) -0.005(2) 0.022(3) 0.003(2)
C30 0.042(3) 0.021(2) 0.027(2) 0.0013(17) 0.014(2) 0.005(2)
C31 0.025(2) 0.019(2) 0.025(2) 0.0026(16) 0.0068(18) 0.0034(17)
C32 0.029(2) 0.024(2) 0.026(2) -0.0030(17) 0.0131(19) -0.0044(18)
C33 0.039(3) 0.030(3) 0.052(3) 0.005(2) 0.024(2) 0.001(2)
C34 0.059(4) 0.030(3) 0.074(4) 0.009(3) 0.035(3) -0.004(3)
C35 0.030(3) 0.049(3) 0.040(3) 0.005(2) 0.014(2) -0.010(2)
C36 0.028(2) 0.031(3) 0.028(3) 0.0025(18) 0.0103(19) -0.0039(19)
C37 0.020(2) 0.019(2) 0.021(2) 0.0019(15) 0.0062(16) 0.0041(16)
C38 0.026(2) 0.029(2) 0.026(2) -0.0015(18) 0.0121(19) -0.0013(18)
C39 0.026(3) 0.039(3) 0.040(3) -0.002(2) 0.015(2) -0.002(2)
C40 0.030(3) 0.034(3) 0.045(3) 0.002(2) 0.022(2) 0.008(2)
C41 0.036(3) 0.027(3) 0.031(3) -0.0032(19) 0.016(2) 0.006(2)
C42 0.026(2) 0.025(2) 0.025(2) -0.0017(17) 0.0110(18) -0.0001(18)
C43 0.019(2) 0.024(2) 0.015(2) -0.0026(16) 0.0031(16) 0.0031(17)
C44 0.021(2) 0.026(2) 0.023(2) 0.0015(17) 0.0077(17) 0.0028(17)
C45 0.025(2) 0.031(3) 0.030(3) 0.0053(18) 0.0127(19) 0.0039(19)
C46 0.033(3) 0.039(3) 0.022(2) -0.0021(19) 0.0140(19) 0.004(2)
C47 0.033(3) 0.025(2) 0.026(2) -0.0068(18) 0.0101(19) 0.0034(19)
C48 0.028(2) 0.022(2) 0.026(2) -0.0004(17) 0.0059(18) -0.0002(18)
C49 0.019(2) 0.014(2) 0.025(2) 0.0010(16) 0.0074(17) -0.0008(16)
C50 0.021(2) 0.026(2) 0.019(2) 0.0024(16) 0.0089(17) 0.0036(17)
C51 0.019(2) 0.031(3) 0.025(2) 0.0006(17) 0.0074(17) -0.0001(18)
C52 0.021(2) 0.043(3) 0.026(3) -0.0023(19) 0.0075(18) -0.002(2)
C53 0.031(3) 0.026(2) 0.032(3) 0.0070(19) 0.013(2) 0.0095(19)
C54 0.024(2) 0.028(2) 0.021(2) 0.0011(17) 0.0112(18) 0.0028(18)
C55 0.019(2) 0.018(2) 0.026(2) 0.0003(16) 0.0097(17) 0.0001(16)
C56 0.024(2) 0.026(2) 0.023(2) 0.0007(17) 0.0076(17) 0.0047(18)
C57 0.033(3) 0.027(2) 0.035(3) 0.0027(19) 0.011(2) 0.007(2)
C58 0.036(3) 0.021(2) 0.046(3) -0.003(2) 0.018(2) 0.004(2)
C59 0.038(3) 0.026(2) 0.035(3) -0.0087(19) 0.020(2) -0.001(2)
C60 0.032(3) 0.023(2) 0.028(2) -0.0026(18) 0.0124(19) -0.0039(19)
C61 0.027(2) 0.018(2) 0.024(2) 0.0035(16) 0.0145(18) 0.0042(17)
C62 0.026(2) 0.018(2) 0.027(2) 0.0023(16) 0.0117(18) -0.0006(17)
C63 0.038(3) 0.022(2) 0.030(3) -0.0003(18) 0.021(2) 0.0031(19)
C64 0.035(3) 0.037(3) 0.049(3) 0.002(2) 0.029(2) 0.010(2)
C65 0.022(2) 0.043(3) 0.045(3) -0.004(2) 0.012(2) 0.003(2)
C66 0.025(2) 0.027(2) 0.029(2) -0.0025(18) 0.0107(19) 0.0036(18)
C67 0.021(2) 0.020(2) 0.017(2) 0.0009(15) 0.0038(16) 0.0007(16)
C68 0.020(2) 0.018(2) 0.030(2) 0.0008(16) 0.0115(18) 0.0016(17)
C69 0.031(3) 0.027(2) 0.028(3) 0.0017(18) 0.015(2) -0.0020(19)
C70 0.039(3) 0.032(3) 0.037(3) 0.006(2) 0.021(2) 0.000(2)
C71 0.028(3) 0.032(3) 0.040(3) -0.001(2) 0.011(2) -0.005(2)
C72 0.026(2) 0.030(3) 0.028(3) 0.0007(18) 0.0096(19) -0.0008(19)
C73 0.027(2) 0.017(2) 0.022(2) 0.0034(16) 0.0044(17) 0.0004(17)
C74 0.028(2) 0.024(2) 0.026(2) 0.0016(17) 0.0056(18) -0.0003(19)
C75 0.027(3) 0.030(3) 0.038(3) 0.005(2) 0.001(2) -0.001(2)
C76 0.044(3) 0.025(3) 0.035(3) -0.006(2) -0.006(2) -0.001(2)
C77 0.046(3) 0.027(3) 0.031(3) -0.0030(19) 0.006(2) 0.005(2)
C78 0.034(3) 0.023(2) 0.029(3) 0.0015(18) 0.008(2) 0.0027(19)
C79 0.023(2) 0.016(2) 0.019(2) 0.0020(15) 0.0014(16) 0.0001(16)
C80 0.033(3) 0.022(2) 0.027(2) 0.0012(17) 0.0133(19) 0.0015(19)
C81 0.043(3) 0.027(3) 0.027(3) -0.0030(18) 0.010(2) 0.000(2)
C82 0.050(3) 0.017(2) 0.035(3) -0.0011(18) 0.006(2) -0.009(2)
C83 0.033(3) 0.022(2) 0.044(3) 0.003(2) 0.010(2) -0.008(2)
C84 0.029(2) 0.028(2) 0.026(2) 0.0041(18) 0.0090(19) -0.0036(19)
C85 0.021(2) 0.022(2) 0.024(2) -0.0003(16) 0.0123(18) -0.0034(17)
C86 0.020(2) 0.018(2) 0.023(2) -0.0020(16) 0.0033(17) -0.0043(16)
C87 0.025(2) 0.028(2) 0.026(2) 0.0006(18) 0.0107(18) 0.0009(18)
C88 0.028(2) 0.028(3) 0.034(3) 0.0029(19) 0.009(2) 0.0059(19)
C89 0.046(3) 0.038(3) 0.023(3) 0.0045(19) 0.016(2) 0.009(2)
C90 0.033(3) 0.029(3) 0.029(3) 0.0003(18) 0.013(2) 0.005(2)
C91 0.018(2) 0.032(3) 0.024(2) -0.0025(18) 0.0072(17) 0.0002(18)
C92 0.028(2) 0.033(3) 0.018(2) 0.0013(17) 0.0075(18) 0.0020(19)
C93 0.029(3) 0.044(3) 0.024(3) 0.005(2) 0.008(2) -0.003(2)
C94 0.043(3) 0.049(3) 0.019(2) -0.005(2) 0.016(2) -0.006(2)
C95 0.042(3) 0.042(3) 0.031(3) -0.007(2) 0.014(2) 0.006(2)
C96 0.037(3) 0.025(2) 0.027(3) -0.0010(18) 0.011(2) 0.007(2)
C97 0.020(2) 0.035(3) 0.019(2) 0.0010(17) 0.0073(17) -0.0043(18)
C98 0.027(3) 0.041(3) 0.030(3) -0.003(2) 0.006(2) 0.005(2)
C99 0.023(3) 0.081(5) 0.030(3) -0.004(3) 0.003(2) 0.007(3)
C100 0.029(3) 0.071(4) 0.035(3) -0.018(3) 0.003(2) -0.006(3)
C101 0.035(3) 0.055(4) 0.034(3) -0.015(2) 0.011(2) -0.008(3)
C102 0.025(2) 0.039(3) 0.028(3) -0.0058(19) 0.0071(19) -0.003(2)
C103 0.020(2) 0.024(2) 0.021(2) 0.0010(16) 0.0054(17) 0.0034(17)
C104 0.021(2) 0.038(3) 0.018(2) 0.0014(18) 0.0071(17) 0.0006(19)
C105 0.025(2) 0.040(3) 0.024(2) -0.0007(19) 0.0081(18) -0.005(2)
C106 0.028(3) 0.051(3) 0.032(3) 0.000(2) 0.008(2) -0.012(2)
C107 0.024(3) 0.071(4) 0.048(3) 0.008(3) 0.018(2) 0.011(3)
C108 0.026(3) 0.046(3) 0.033(3) 0.009(2) 0.011(2) 0.006(2)
C109 0.047(3) 0.024(2) 0.025(2) 0.0039(18) 0.013(2) 0.008(2)
C110 0.039(3) 0.041(3) 0.036(3) 0.001(2) 0.013(2) 0.017(2)
C111 0.051(4) 0.056(4) 0.049(4) 0.005(3) 0.021(3) 0.023(3)
C112 0.069(5) 0.048(4) 0.053(4) 0.002(3) 0.027(3) 0.028(3)
C113 0.090(5) 0.027(3) 0.037(3) -0.004(2) 0.023(3) 0.009(3)
C114 0.056(4) 0.030(3) 0.031(3) -0.001(2) 0.012(2) 0.004(2)
C115 0.032(3) 0.028(3) 0.025(2) 0.0057(18) 0.012(2) 0.0076(19)
C116 0.042(3) 0.028(3) 0.027(3) 0.0021(19) 0.011(2) 0.009(2)
C117 0.068(4) 0.042(3) 0.028(3) 0.000(2) 0.010(3) 0.016(3)
C118 0.092(5) 0.049(4) 0.037(3) 0.008(3) 0.040(3) 0.023(4)
C119 0.071(4) 0.040(3) 0.052(4) 0.018(3) 0.040(3) 0.014(3)
C120 0.041(3) 0.027(3) 0.038(3) 0.010(2) 0.019(2) 0.010(2)
C121 0.024(2) 0.027(2) 0.025(2) 0.0001(17) 0.0064(18) -0.0035(18)
C122 0.032(3) 0.025(2) 0.026(2) 0.0038(18) 0.0110(19) 0.0056(19)
C123 0.032(3) 0.023(2) 0.032(3) 0.0007(18) 0.009(2) -0.0011(19)
C124 0.035(3) 0.033(3) 0.032(3) 0.002(2) 0.002(2) 0.002(2)
C125 0.049(3) 0.028(3) 0.040(3) 0.004(2) 0.010(2) -0.004(2)
C126 0.032(3) 0.028(3) 0.026(3) 0.0002(18) 0.0032(19) -0.001(2)
C127 0.027(2) 0.023(2) 0.035(3) 0.0011(18) 0.0088(19) 0.0013(19)
C128 0.034(3) 0.028(3) 0.040(3) 0.007(2) 0.015(2) -0.002(2)
C129 0.048(3) 0.028(3) 0.057(4) 0.009(2) 0.023(3) 0.002(2)
C130 0.064(4) 0.021(3) 0.063(4) -0.005(2) 0.014(3) -0.009(3)
C131 0.080(5) 0.034(3) 0.045(4) -0.009(2) 0.012(3) -0.006(3)
C132 0.055(4) 0.027(3) 0.032(3) -0.003(2) 0.010(2) -0.006(2)
C133 0.024(2) 0.024(2) 0.025(2) 0.0031(17) 0.0127(18) -0.0040(18)
C134 0.022(2) 0.028(2) 0.025(2) -0.0009(17) 0.0076(18) -0.0040(18)
C135 0.020(2) 0.038(3) 0.030(3) 0.0023(19) 0.0091(19) 0.0016(19)
C136 0.034(3) 0.029(3) 0.035(3) -0.0011(19) 0.020(2) 0.001(2)
C137 0.036(3) 0.030(3) 0.024(2) -0.0018(18) 0.015(2) -0.002(2)
C138 0.028(2) 0.025(2) 0.025(2) 0.0029(17) 0.0075(19) -0.0012(19)
C139 0.024(2) 0.020(2) 0.025(2) 0.0034(16) 0.0069(18) -0.0026(17)
C140 0.028(2) 0.018(2) 0.037(3) 0.0056(18) 0.015(2) 0.0001(18)
C141 0.036(3) 0.026(3) 0.039(3) 0.0064(19) 0.018(2) -0.001(2)
C142 0.041(3) 0.036(3) 0.054(3) 0.015(2) 0.027(3) 0.002(2)
C143 0.030(3) 0.036(3) 0.056(4) 0.010(2) 0.013(2) -0.007(2)
C144 0.030(3) 0.027(3) 0.042(3) 0.004(2) 0.011(2) -0.006(2)
S1 0.0701(11) 0.0407(8) 0.0746(11) -0.0093(7) 0.0452(9) -0.0008(7)
O1 0.093(4) 0.053(3) 0.090(4) -0.004(2) 0.045(3) -0.019(3)
C310 0.064(4) 0.036(3) 0.085(5) 0.000(3) 0.039(4) -0.001(3)
C311 0.067(5) 0.084(6) 0.069(5) -0.020(4) 0.029(4) 0.005(4)
S2A 0.085(3) 0.030(2) 0.050(3) 0.0033(19) 0.048(2) 0.009(2)
O2A 0.094(6) 0.086(6) 0.084(6) 0.003(5) 0.031(5) 0.002(5)
C320 0.130(10) 0.130(10) 0.129(10) 0.000(7) 0.041(7) -0.007(7)
S2B 0.083(3) 0.052(3) 0.065(3) -0.005(2) 0.038(3) 0.007(2)
O2B 0.092(6) 0.084(6) 0.088(6) -0.011(5) 0.028(5) 0.010(5)
C322 0.085(8) 0.090(8) 0.075(7) 0.032(6) 0.060(6) 0.022(6)
S2C 0.118(5) 0.084(4) 0.084(4) 0.013(3) 0.028(4) -0.012(4)
O2C 0.098(6) 0.093(6) 0.097(6) 0.010(5) 0.035(5) 0.003(5)
C324 0.062(7) 0.060(7) 0.062(7) 0.024(5) 0.040(6) 0.001(6)
C325 0.098(9) 0.091(9) 0.093(8) 0.024(6) 0.034(6) -0.013(7)
S3A 0.0552(11) 0.0439(10) 0.0503(12) 0.0039(7) 0.0124(8) 0.0000(8)
O3A 0.080(4) 0.040(3) 0.056(3) 0.007(2) 0.004(3) -0.001(3)
C330 0.076(4) 0.047(4) 0.052(4) 0.008(3) 0.031(3) 0.009(3)
C331 0.080(5) 0.066(4) 0.062(4) 0.012(3) 0.020(4) -0.012(4)
S3B 0.081(8) 0.072(8) 0.099(8) 0.018(7) 0.006(7) 0.007(7)
O3B 0.087(10) 0.049(10) 0.069(10) -0.002(9) 0.014(9) 0.003(9)
C332 0.078(6) 0.063(6) 0.065(6) 0.007(5) 0.025(5) -0.001(5)
C333 0.081(7) 0.059(7) 0.063(7) 0.012(6) 0.024(6) -0.001(6)
S4A 0.0480(11) 0.0312(10) 0.0322(10) -0.0018(6) 0.0119(7) 0.0084(7)
O4A 0.077(6) 0.040(4) 0.040(3) 0.001(2) 0.014(3) -0.006(4)
C340 0.091(7) 0.103(11) 0.063(7) 0.020(7) 0.051(6) 0.030(9)
C341 0.096(7) 0.035(6) 0.040(5) -0.010(4) 0.011(5) -0.009(5)
S4B 0.083(5) 0.059(5) 0.085(5) -0.001(4) 0.035(4) 0.009(4)
O4B 0.080(12) 0.040(8) 0.051(8) -0.002(7) 0.004(8) -0.014(9)
C342 0.098(16) 0.075(19) 0.061(14) 0.036(15) 0.044(12) -0.012(16)
C343 0.115(17) 0.053(18) 0.060(16) 0.002(14) 0.020(15) -0.005(15)
S5A 0.0524(15) 0.0307(10) 0.0365(13) -0.0019(7) 0.0071(11) 0.0099(8)
O5A 0.077(5) 0.056(4) 0.057(4) -0.002(3) 0.041(4) 0.011(3)
C350 0.049(4) 0.030(8) 0.049(5) 0.000(4) 0.017(5) 0.002(5)
C351 0.044(9) 0.037(5) 0.070(5) -0.003(4) 0.010(6) -0.006(5)
S5B 0.064(5) 0.044(3) 0.054(4) -0.002(3) 0.013(4) 0.002(3)
O5B 0.101(10) 0.067(8) 0.057(8) 0.007(7) 0.041(8) 0.010(8)
C352 0.048(8) 0.028(11) 0.047(9) -0.005(7) 0.020(8) 0.003(8)
C353 0.052(15) 0.047(10) 0.075(9) -0.004(9) 0.004(11) -0.008(10)
O10 0.162(6) 0.029(2) 0.039(2) -0.0026(17) 0.024(3) -0.013(3)
O20 0.098(5) 0.071(4) 0.070(3) -0.009(3) 0.038(3) -0.009(3)

loop_
_atom_type_symbol
_atom_type_description
_atom_type_scat_dispersion_real
_atom_type_scat_dispersion_imag
_atom_type_scat_source
C C 0.0181 0.0091 'International Tables Vol C Tables 4.2.6.8 and 6.1.1.4'
H H 0.0000 0.0000 'International Tables Vol C Tables 4.2.6.8 and 6.1.1.4'
N N 0.0311 0.0180 'International Tables Vol C Tables 4.2.6.8 and 6.1.1.4'
O O 0.0492 0.0322 'International Tables Vol C Tables 4.2.6.8 and 6.1.1.4'
S S 0.3331 0.5567 'International Tables Vol C Tables 4.2.6.8 and 6.1.1.4'
Rh Rh 0.0927 3.6045 'International Tables Vol C Tables 4.2.6.8 and 6.1.1.4'

loop_
_geom_angle_atom_site_label_1
_geom_angle_atom_site_label_2
_geom_angle_atom_site_label_3
_geom_angle
_geom_angle_publ_flag
N1 Rh1 N7 176.62(14) y
N1 Rh1 N10 89.71(14) y
N7 Rh1 N10 89.64(14) y
N1 Rh1 N4 90.45(14) y
N7 Rh1 N4 89.94(14) y
N10 Rh1 N4 175.37(13) y
N1 Rh1 Rh2 88.19(10) y
N7 Rh1 Rh2 88.47(10) y
N10 Rh1 Rh2 87.64(10) y
N4 Rh1 Rh2 87.74(10) y
N11 Rh2 N2 89.17(14) y
N11 Rh2 N5 176.50(13) y
N2 Rh2 N5 90.13(14) y
N11 Rh2 N8 90.16(14) y
N2 Rh2 N8 175.35(14) y
N5 Rh2 N8 90.26(14) y
N11 Rh2 Rh1 88.14(10) y
N2 Rh2 Rh1 87.73(10) y
N5 Rh2 Rh1 88.41(10) y
N8 Rh2 Rh1 87.65(10) y
N13 Rh3 N19 176.27(14) y
N13 Rh3 N16 89.09(14) y
N19 Rh3 N16 91.02(15) y
N13 Rh3 N22 90.05(15) y
N19 Rh3 N22 89.55(15) y
N16 Rh3 N22 175.60(14) y
N13 Rh3 Rh4 88.10(10) y
N19 Rh3 Rh4 88.18(10) y
N16 Rh3 Rh4 87.73(10) y
N22 Rh3 Rh4 87.92(10) y
N23 Rh4 N17 176.25(14) y
N23 Rh4 N20 89.57(15) y
N17 Rh4 N20 90.74(15) y
N23 Rh4 N14 89.42(14) y
N17 Rh4 N14 90.01(14) y
N20 Rh4 N14 175.87(14) y
N23 Rh4 Rh3 87.98(10) y
N17 Rh4 Rh3 88.30(10) y
N20 Rh4 Rh3 87.93(10) y
N14 Rh4 Rh3 88.04(10) y
C13 N1 C1 121.5(4) ?
C13 N1 Rh1 120.5(3) ?
C1 N1 Rh1 116.5(3) ?
C13 N2 C7 121.9(4) ?
C13 N2 Rh2 120.0(3) ?
C7 N2 Rh2 117.2(3) ?
C16 N3 C17 116.0(4) ?
C31 N4 C19 120.7(3) ?
C31 N4 Rh1 119.8(3) ?
C19 N4 Rh1 119.0(3) ?
C31 N5 C25 120.7(4) ?
C31 N5 Rh2 119.2(3) ?
C25 N5 Rh2 117.7(3) ?
C34 N6 C35 116.0(5) ?
C49 N7 C37 122.9(3) ?
C49 N7 Rh1 119.6(3) ?
C37 N7 Rh1 116.7(3) ?
C49 N8 C43 122.3(3) ?
C49 N8 Rh2 119.8(3) ?
C43 N8 Rh2 117.6(3) ?
C53 N9 C52 115.9(4) ?
C67 N10 C55 120.0(4) ?
C67 N10 Rh1 119.8(3) ?
C55 N10 Rh1 119.0(3) ?
C67 N11 C61 122.4(4) ?
C67 N11 Rh2 120.0(3) ?
C61 N11 Rh2 116.9(3) ?
C70 N12 C71 116.4(4) ?
C85 N13 C73 121.5(4) ?
C85 N13 Rh3 120.4(3) ?
C73 N13 Rh3 116.2(3) ?
C85 N14 C79 121.2(3) ?
C85 N14 Rh4 119.7(3) ?
C79 N14 Rh4 118.1(3) ?
C88 N15 C89 116.6(4) ?
C103 N16 C91 122.6(4) ?
C103 N16 Rh3 120.2(3) ?
C91 N16 Rh3 116.1(3) ?
C103 N17 C97 122.2(4) ?
C103 N17 Rh4 119.8(3) ?
C97 N17 Rh4 117.5(3) ?
C106 N18 C107 116.1(5) ?
C121 N19 C109 121.0(4) ?
C121 N19 Rh3 119.7(3) ?
C109 N19 Rh3 117.6(3) ?
C121 N20 C115 120.8(4) ?
C121 N20 Rh4 120.0(3) ?
C115 N20 Rh4 118.0(3) ?
C125 N21 C124 117.3(4) ?
C139 N22 C127 122.5(4) ?
C139 N22 Rh3 119.7(3) ?
C127 N22 Rh3 117.3(3) ?
C139 N23 C133 123.7(4) ?
C139 N23 Rh4 121.2(3) ?
C133 N23 Rh4 113.3(3) ?
C143 N24 C142 116.3(5) ?
C2 C1 C6 118.8(4) ?
C2 C1 N1 119.3(4) ?
C6 C1 N1 121.8(4) ?
C3 C2 C1 120.3(4) ?
C3 C2 H2 119.8 ?
C1 C2 H2 119.8 ?
C4 C3 C2 120.6(4) ?
C4 C3 H3 119.7 ?
C2 C3 H3 119.7 ?
C3 C4 C5 119.2(4) ?
C3 C4 H4 120.4 ?
C5 C4 H4 120.4 ?
C6 C5 C4 121.0(5) ?
C6 C5 H5 119.5 ?
C4 C5 H5 119.5 ?
C5 C6 C1 120.0(4) ?
C5 C6 H6 120.0 ?
C1 C6 H6 120.0 ?
C12 C7 C8 119.4(4) ?
C12 C7 N2 120.7(4) ?
C8 C7 N2 119.7(4) ?
C9 C8 C7 120.0(5) ?
C9 C8 H8 120.0 ?
C7 C8 H8 120.0 ?
C10 C9 C8 121.0(5) ?
C10 C9 H9 119.5 ?
C8 C9 H9 119.5 ?
C11 C10 C9 118.7(4) ?
C11 C10 H10 120.6 ?
C9 C10 H10 120.6 ?
C10 C11 C12 121.3(5) ?
C10 C11 H11 119.4 ?
C12 C11 H11 119.4 ?
C7 C12 C11 119.6(4) ?
C7 C12 H12 120.2 ?
C11 C12 H12 120.2 ?
N2 C13 N1 120.5(4) ?
N2 C13 C14 121.9(4) ?
N1 C13 C14 117.7(4) ?
C15 C14 C18 117.7(4) ?
C15 C14 C13 121.5(4) ?
C18 C14 C13 120.3(4) ?
C14 C15 C16 118.6(5) ?
C14 C15 H15 120.7 ?
C16 C15 H15 120.7 ?
N3 C16 C15 124.4(5) ?
N3 C16 H16 117.8 ?
C15 C16 H16 117.8 ?
N3 C17 C18 124.6(5) ?
N3 C17 H17 117.7 ?
C18 C17 H17 117.7 ?
C17 C18 C14 118.4(5) ?
C17 C18 H18 120.8 ?
C14 C18 H18 120.8 ?
C24 C19 C20 119.4(4) ?
C24 C19 N4 120.1(4) ?
C20 C19 N4 120.5(4) ?
C21 C20 C19 119.7(4) ?
C21 C20 H20 120.2 ?
C19 C20 H20 120.2 ?
C22 C21 C20 120.9(5) ?
C22 C21 H21 119.6 ?
C20 C21 H21 119.6 ?
C21 C22 C23 119.8(4) ?
C21 C22 H22 120.1 ?
C23 C22 H22 120.1 ?
C24 C23 C22 119.8(5) ?
C24 C23 H23 120.1 ?
C22 C23 H23 120.1 ?
C23 C24 C19 120.5(4) ?
C23 C24 H24 119.8 ?
C19 C24 H24 119.8 ?
C26 C25 C30 118.7(4) ?
C26 C25 N5 121.3(4) ?
C30 C25 N5 119.9(4) ?
C27 C26 C25 121.4(5) ?
C27 C26 H26 119.3 ?
C25 C26 H26 119.3 ?
C26 C27 C28 119.5(5) ?
C26 C27 H27 120.2 ?
C28 C27 H27 120.2 ?
C29 C28 C27 119.3(5) ?
C29 C28 H28 120.4 ?
C27 C28 H28 120.4 ?
C28 C29 C30 121.7(5) ?
C28 C29 H29 119.2 ?
C30 C29 H29 119.2 ?
C29 C30 C25 119.4(5) ?
C29 C30 H30 120.3 ?
C25 C30 H30 120.3 ?
N4 C31 N5 121.8(4) ?
N4 C31 C32 120.0(4) ?
N5 C31 C32 118.2(4) ?
C36 C32 C33 117.4(4) ?
C36 C32 C31 121.3(4) ?
C33 C32 C31 121.2(4) ?
C34 C33 C32 119.0(5) ?
C34 C33 H33 120.5 ?
C32 C33 H33 120.5 ?
N6 C34 C33 124.7(6) ?
N6 C34 H34 117.6 ?
C33 C34 H34 117.6 ?
N6 C35 C36 123.6(5) ?
N6 C35 H35 118.2 ?
C36 C35 H35 118.2 ?
C32 C36 C35 119.2(5) ?
C32 C36 H36 120.4 ?
C35 C36 H36 120.4 ?
C38 C37 C42 118.5(4) ?
C38 C37 N7 122.1(4) ?
C42 C37 N7 119.2(4) ?
C37 C38 C39 121.2(4) ?
C37 C38 H38 119.4 ?
C39 C38 H38 119.4 ?
C40 C39 C38 120.2(5) ?
C40 C39 H39 119.9 ?
C38 C39 H39 119.9 ?
C39 C40 C41 119.2(4) ?
C39 C40 H40 120.4 ?
C41 C40 H40 120.4 ?
C42 C41 C40 121.0(4) ?
C42 C41 H41 119.5 ?
C40 C41 H41 119.5 ?
C41 C42 C37 119.8(4) ?
C41 C42 H42 120.1 ?
C37 C42 H42 120.1 ?
C44 C43 C48 118.4(4) ?
C44 C43 N8 122.7(4) ?
C48 C43 N8 118.9(4) ?
C43 C44 C45 120.2(4) ?
C43 C44 H44 119.9 ?
C45 C44 H44 119.9 ?
C46 C45 C44 120.8(4) ?
C46 C45 H45 119.6 ?
C44 C45 H45 119.6 ?
C45 C46 C47 119.6(4) ?
C45 C46 H46 120.2 ?
C47 C46 H46 120.2 ?
C48 C47 C46 119.9(4) ?
C48 C47 H47 120.1 ?
C46 C47 H47 120.1 ?
C47 C48 C43 121.1(4) ?
C47 C48 H48 119.4 ?
C43 C48 H48 119.4 ?
N8 C49 N7 121.4(4) ?
N8 C49 C50 119.9(4) ?
N7 C49 C50 118.6(4) ?
C54 C50 C51 118.0(4) ?
C54 C50 C49 119.7(4) ?
C51 C50 C49 122.3(4) ?
C52 C51 C50 118.2(4) ?
C52 C51 H51 120.9 ?
C50 C51 H51 120.9 ?
N9 C52 C51 124.6(4) ?
N9 C52 H52 117.7 ?
C51 C52 H52 117.7 ?
N9 C53 C54 124.6(4) ?
N9 C53 H53 117.7 ?
C54 C53 H53 117.7 ?
C53 C54 C50 118.6(4) ?
C53 C54 H54 120.7 ?
C50 C54 H54 120.7 ?
C60 C55 C56 119.0(4) ?
C60 C55 N10 121.4(4) ?
C56 C55 N10 119.6(4) ?
C57 C56 C55 120.5(4) ?
C57 C56 H56 119.7 ?
C55 C56 H56 119.7 ?
C56 C57 C58 120.3(4) ?
C56 C57 H57 119.9 ?
C58 C57 H57 119.9 ?
C57 C58 C59 119.1(5) ?
C57 C58 H58 120.4 ?
C59 C58 H58 120.4 ?
C60 C59 C58 121.2(4) ?
C60 C59 H59 119.4 ?
C58 C59 H59 119.4 ?
C59 C60 C55 119.8(4) ?
C59 C60 H60 120.1 ?
C55 C60 H60 120.1 ?
C66 C61 C62 119.0(4) ?
C66 C61 N11 122.4(4) ?
C62 C61 N11 118.5(4) ?
C63 C62 C61 119.8(4) ?
C63 C62 H62 120.1 ?
C61 C62 H62 120.1 ?
C64 C63 C62 121.2(4) ?
C64 C63 H63 119.4 ?
C62 C63 H63 119.4 ?
C63 C64 C65 119.0(4) ?
C63 C64 H64 120.5 ?
C65 C64 H64 120.5 ?
C66 C65 C64 120.9(5) ?
C66 C65 H65 119.5 ?
C64 C65 H65 119.5 ?
C65 C66 C61 120.1(4) ?
C65 C66 H66 120.0 ?
C61 C66 H66 120.0 ?
N11 C67 N10 121.1(4) ?
N11 C67 C68 119.9(4) ?
N10 C67 C68 119.0(4) ?
C69 C68 C72 118.0(4) ?
C69 C68 C67 120.3(4) ?
C72 C68 C67 121.7(4) ?
C70 C69 C68 118.8(4) ?
C70 C69 H69 120.6 ?
C68 C69 H69 120.6 ?
N12 C70 C69 124.1(5) ?
N12 C70 H70 117.9 ?
C69 C70 H70 117.9 ?
N12 C71 C72 124.0(5) ?
N12 C71 H71 118.0 ?
C72 C71 H71 118.0 ?
C71 C72 C68 118.6(4) ?
C71 C72 H72 120.7 ?
C68 C72 H72 120.7 ?
C74 C73 C78 119.6(4) ?
C74 C73 N13 120.8(4) ?
C78 C73 N13 119.4(4) ?
C73 C74 C75 119.9(5) ?
C73 C74 H74 120.0 ?
C75 C74 H74 120.0 ?
C76 C75 C74 120.7(5) ?
C76 C75 H75 119.6 ?
C74 C75 H75 119.6 ?
C77 C76 C75 119.0(5) ?
C77 C76 H76 120.5 ?
C75 C76 H76 120.5 ?
C76 C77 C78 121.2(5) ?
C76 C77 H77 119.4 ?
C78 C77 H77 119.4 ?
C77 C78 C73 119.6(5) ?
C77 C78 H78 120.2 ?
C73 C78 H78 120.2 ?
C84 C79 C80 118.8(4) ?
C84 C79 N14 121.0(4) ?
C80 C79 N14 120.1(4) ?
C81 C80 C79 120.4(4) ?
C81 C80 H80 119.8 ?
C79 C80 H80 119.8 ?
C80 C81 C82 120.3(5) ?
C80 C81 H81 119.9 ?
C82 C81 H81 119.9 ?
C83 C82 C81 120.1(4) ?
C83 C82 H82 120.0 ?
C81 C82 H82 120.0 ?
C82 C83 C84 120.3(5) ?
C82 C83 H83 119.9 ?
C84 C83 H83 119.9 ?
C79 C84 C83 120.1(5) ?
C79 C84 H84 119.9 ?
C83 C84 H84 119.9 ?
N13 C85 N14 121.0(4) ?
N13 C85 C86 119.2(4) ?
N14 C85 C86 119.8(4) ?
C90 C86 C87 117.0(4) ?
C90 C86 C85 121.1(4) ?
C87 C86 C85 121.8(4) ?
C88 C87 C86 119.5(4) ?
C88 C87 H87 120.2 ?
C86 C87 H87 120.2 ?
N15 C88 C87 123.7(4) ?
N15 C88 H88 118.1 ?
C87 C88 H88 118.1 ?
N15 C89 C90 123.1(5) ?
N15 C89 H89 118.5 ?
C90 C89 H89 118.5 ?
C89 C90 C86 120.0(4) ?
C89 C90 H90 120.0 ?
C86 C90 H90 120.0 ?
C92 C91 C96 118.5(4) ?
C92 C91 N16 123.2(4) ?
C96 C91 N16 118.2(4) ?
C93 C92 C91 121.3(4) ?
C93 C92 H92 119.4 ?
C91 C92 H92 119.4 ?
C92 C93 C94 120.0(4) ?
C92 C93 H93 120.0 ?
C94 C93 H93 120.0 ?
C95 C94 C93 119.1(4) ?
C95 C94 H94 120.4 ?
C93 C94 H94 120.4 ?
C94 C95 C96 121.3(5) ?
C94 C95 H95 119.4 ?
C96 C95 H95 119.4 ?
C95 C96 C91 119.9(4) ?
C95 C96 H96 120.0 ?
C91 C96 H96 120.0 ?
C98 C97 C102 118.9(4) ?
C98 C97 N17 121.9(4) ?
C102 C97 N17 119.0(4) ?
C97 C98 C99 120.5(5) ?
C97 C98 H98 119.8 ?
C99 C98 H98 119.8 ?
C100 C99 C98 120.1(5) ?
C100 C99 H99 120.0 ?
C98 C99 H99 120.0 ?
C101 C100 C99 119.7(5) ?
C101 C100 H100 120.2 ?
C99 C100 H100 120.2 ?
C100 C101 C102 121.3(5) ?
C100 C101 H101 119.4 ?
C102 C101 H101 119.4 ?
C101 C102 C97 119.6(5) ?
C101 C102 H102 120.2 ?
C97 C102 H102 120.2 ?
N17 C103 N16 120.9(4) ?
N17 C103 C104 119.6(4) ?
N16 C103 C104 119.4(4) ?
C105 C104 C108 117.8(4) ?
C105 C104 C103 120.7(4) ?
C108 C104 C103 121.5(4) ?
C104 C105 C106 119.0(5) ?
C104 C105 H105 120.5 ?
C106 C105 H105 120.5 ?
N18 C106 C105 123.9(5) ?
N18 C106 H106 118.0 ?
C105 C106 H106 118.0 ?
N18 C107 C108 124.8(5) ?
N18 C107 H107 117.6 ?
C108 C107 H107 117.6 ?
C107 C108 C104 118.4(5) ?
C107 C108 H108 120.8 ?
C104 C108 H108 120.8 ?
C110 C109 C114 119.7(5) ?
C110 C109 N19 120.3(4) ?
C114 C109 N19 119.8(5) ?
C109 C110 C111 121.0(6) ?
C109 C110 H110 119.5 ?
C111 C110 H110 119.5 ?
C112 C111 C110 119.1(6) ?
C112 C111 H111 120.4 ?
C110 C111 H111 120.4 ?
C111 C112 C113 120.5(6) ?
C111 C112 H112 119.7 ?
C113 C112 H112 119.7 ?
C112 C113 C114 121.1(6) ?
C112 C113 H113 119.5 ?
C114 C113 H113 119.5 ?
C109 C114 C113 118.5(6) ?
C109 C114 H114 120.7 ?
C113 C114 H114 120.7 ?
C116 C115 C120 119.9(5) ?
C116 C115 N20 120.0(4) ?
C120 C115 N20 120.2(4) ?
C117 C116 C115 119.3(5) ?
C117 C116 H116 120.3 ?
C115 C116 H116 120.3 ?
C118 C117 C116 120.7(6) ?
C118 C117 H117 119.7 ?
C116 C117 H117 119.7 ?
C119 C118 C117 119.9(5) ?
C119 C118 H118 120.1 ?
C117 C118 H118 120.1 ?
C120 C119 C118 120.3(6) ?
C120 C119 H119 119.8 ?
C118 C119 H119 119.8 ?
C119 C120 C115 119.9(5) ?
C119 C120 H120 120.0 ?
C115 C120 H120 120.0 ?
N20 C121 N19 121.3(4) ?
N20 C121 C122 119.1(4) ?
N19 C121 C122 119.6(4) ?
C126 C122 C123 117.3(4) ?
C126 C122 C121 120.1(4) ?
C123 C122 C121 122.5(4) ?
C124 C123 C122 118.7(5) ?
C124 C123 H123 120.6 ?
C122 C123 H123 120.6 ?
N21 C124 C123 123.9(5) ?
N21 C124 H124 118.1 ?
C123 C124 H124 118.1 ?
N21 C125 C126 122.8(5) ?
N21 C125 H125 118.6 ?
C126 C125 H125 118.6 ?
C122 C126 C125 119.9(5) ?
C122 C126 H126 120.0 ?
C125 C126 H126 120.0 ?
C128 C127 C132 118.2(5) ?
C128 C127 N22 122.1(4) ?
C132 C127 N22 119.7(4) ?
C129 C128 C127 121.1(5) ?
C129 C128 H128 119.5 ?
C127 C128 H128 119.5 ?
C130 C129 C128 120.5(5) ?
C130 C129 H129 119.7 ?
C128 C129 H129 119.7 ?
C129 C130 C131 119.1(5) ?
C129 C130 H130 120.5 ?
C131 C130 H130 120.5 ?
C132 C131 C130 120.2(6) ?
C132 C131 H131 119.9 ?
C130 C131 H131 119.9 ?
C131 C132 C127 120.9(5) ?
C131 C132 H132 119.5 ?
C127 C132 H132 119.5 ?
C138 C133 C134 118.2(4) ?
C138 C133 N23 119.8(4) ?
C134 C133 N23 121.8(4) ?
C135 C134 C133 120.9(4) ?
C135 C134 H134 119.6 ?
C133 C134 H134 119.6 ?
C134 C135 C136 120.5(4) ?
C134 C135 H135 119.8 ?
C136 C135 H135 119.8 ?
C135 C136 C137 119.4(4) ?
C135 C136 H136 120.3 ?
C137 C136 H136 120.3 ?
C138 C137 C136 120.6(4) ?
C138 C137 H137 119.7 ?
C136 C137 H137 119.7 ?
C137 C138 C133 120.4(4) ?
C137 C138 H138 119.8 ?
C133 C138 H138 119.8 ?
N22 C139 N23 120.2(4) ?
N22 C139 C140 121.0(4) ?
N23 C139 C140 118.8(4) ?
C141 C140 C144 117.1(4) ?
C141 C140 C139 121.4(4) ?
C144 C140 C139 121.4(4) ?
C140 C141 C142 119.0(5) ?
C140 C141 H141 120.5 ?
C142 C141 H141 120.5 ?
N24 C142 C141 124.4(5) ?
N24 C142 H142 117.8 ?
C141 C142 H142 117.8 ?
N24 C143 C144 124.1(5) ?
N24 C143 H143 117.9 ?
C144 C143 H143 117.9 ?
C143 C144 C140 119.0(5) ?
C143 C144 H144 120.5 ?
C140 C144 H144 120.5 ?
O1 S1 C311 106.7(3) ?
O1 S1 C310 105.9(3) ?
C311 S1 C310 97.7(3) ?
S1 C310 H10A 109.5 ?
S1 C310 H10B 109.5 ?
H10A C310 H10B 109.5 ?
S1 C310 H10C 109.5 ?
H10A C310 H10C 109.5 ?
H10B C310 H10C 109.5 ?
S1 C311 H11A 109.5 ?
S1 C311 H11B 109.5 ?
H11A C311 H11B 109.5 ?
S1 C311 H11C 109.5 ?
H11A C311 H11C 109.5 ?
H11B C311 H11C 109.5 ?
O2A S2A C321 114.0(7) ?
O2A S2A C320 103.0(7) ?
C321 S2A C320 101.3(6) ?
S2A C320 H20A 109.5 ?
S2A C320 H20B 109.5 ?
H20A C320 H20B 109.5 ?
S2A C320 H20C 109.5 ?
H20A C320 H20C 109.5 ?
H20B C320 H20C 109.5 ?
S2A C321 H21A 109.5 ?
S2A C321 H21B 109.5 ?
H21A C321 H21B 109.5 ?
S2A C321 H21C 109.5 ?
H21A C321 H21C 109.5 ?
H21B C321 H21C 109.5 ?
O2B S2B C323 109.8(6) ?
O2B S2B C322 109.4 ?
C323 S2B C322 98.0(5) ?
S2B C322 H22A 109.5 ?
S2B C322 H22B 109.5 ?
H22A C322 H22B 109.5 ?
S2B C322 H22C 109.5 ?
H22A C322 H22C 109.5 ?
H22B C322 H22C 109.5 ?
S2B C323 H23A 109.5 ?
S2B C323 H23B 109.5 ?
H23A C323 H23B 109.5 ?
S2B C323 H23C 109.5 ?
H23A C323 H23C 109.5 ?
H23B C323 H23C 109.5 ?
O2C S2C C324 111.9(10) ?
O2C S2C C325 109.1(10) ?
C324 S2C C325 99.4(6) ?
O3A S3A C330 105.7(3) ?
O3A S3A C331 105.3(3) ?
C330 S3A C331 97.0(3) ?
O3B S3B C332 106.9(9) ?
O3B S3B C333 107.0(9) ?
C332 S3B C333 146.0(13) ?
O20 O3B S3B 131(3) ?
S3B O3B H2A 100(3) ?
S3B C332 H32A 109.5 ?
S3B C332 H32B 109.5 ?
H32A C332 H32B 109.5 ?
S3B C332 H32C 109.5 ?
H32A C332 H32C 109.5 ?
H32B C332 H32C 109.5 ?
S3B C333 H33A 109.5 ?
S3B C333 H33B 109.5 ?
H33A C333 H33B 109.5 ?
S3B C333 H33C 109.5 ?
H33A C333 H33C 109.5 ?
H33B C333 H33C 109.5 ?
O4A S4A C340 107.2(5) ?
O4A S4A C341 105.4(5) ?
C340 S4A C341 97.7(5) ?
O4B S4B C342 106.9(8) ?
O4B S4B C343 106.2(8) ?
C342 S4B C343 98.8(17) ?
S4B C342 H42A 109.5 ?
S4B C342 H42B 109.5 ?
H42A C342 H42B 109.5 ?
S4B C342 H42C 109.5 ?
H42A C342 H42C 109.5 ?
H42B C342 H42C 109.5 ?
S4B C343 H43A 109.5 ?
S4B C343 H43B 109.5 ?
H43A C343 H43B 109.5 ?
S4B C343 H43C 109.5 ?
H43A C343 H43C 109.5 ?
H43B C343 H43C 109.5 ?
O5A S5A C350 106.9(8) ?
O5A S5A C351 105.4(5) ?
C350 S5A C351 97.7(6) ?
O5B S5B C352 103(2) ?
O5B S5B C353 100.4(19) ?
C352 S5B C353 99(2) ?
S5B C352 H52A 109.5 ?
S5B C352 H52B 109.5 ?
H52A C352 H52B 109.5 ?
S5B C352 H52C 109.5 ?
H52A C352 H52C 109.5 ?
H52B C352 H52C 109.5 ?
S5B C353 H53A 109.5 ?
S5B C353 H53B 109.5 ?
H53A C353 H53B 109.5 ?
S5B C353 H53C 109.5 ?
H53A C353 H53C 109.5 ?
H53B C353 H53C 109.5 ?
H1A O10 H1B 104(7) ?
O3B O20 H2A 47(7) ?
O3B O20 H2B 102(6) ?
H2A O20 H2B 104(6) ?

loop_
_geom_bond_atom_site_label_1
_geom_bond_atom_site_label_2
_geom_bond_distance
_geom_bond_publ_flag
Rh1 N1 2.035(3) y
Rh1 N7 2.047(3) y
Rh1 N10 2.059(3) y
Rh1 N4 2.063(3) y
Rh1 Rh2 2.4060(4) y
Rh2 N11 2.049(4) y
Rh2 N2 2.057(3) y
Rh2 N5 2.063(4) y
Rh2 N8 2.066(4) y
Rh3 N13 2.052(3) y
Rh3 N19 2.053(4) y
Rh3 N16 2.054(4) y
Rh3 N22 2.065(4) y
Rh3 Rh4 2.4051(4) y
Rh4 N23 2.038(4) y
Rh4 N17 2.049(4) y
Rh4 N20 2.059(4) y
Rh4 N14 2.062(3) y
N1 C13 1.332(5) ?
N1 C1 1.412(5) ?
N2 C13 1.325(6) ?
N2 C7 1.414(6) ?
N3 C16 1.321(7) ?
N3 C17 1.327(8) ?
N4 C31 1.320(6) ?
N4 C19 1.426(5) ?
N5 C31 1.325(6) ?
N5 C25 1.414(6) ?
N6 C34 1.330(8) ?
N6 C35 1.335(8) ?
N7 C49 1.328(5) ?
N7 C37 1.414(5) ?
N8 C49 1.324(6) ?
N8 C43 1.421(5) ?
N9 C53 1.330(7) ?
N9 C52 1.336(7) ?
N10 C67 1.327(5) ?
N10 C55 1.421(6) ?
N11 C67 1.320(5) ?
N11 C61 1.417(5) ?
N12 C70 1.329(7) ?
N12 C71 1.335(6) ?
N13 C85 1.324(6) ?
N13 C73 1.422(5) ?
N14 C85 1.325(6) ?
N14 C79 1.419(6) ?
N15 C88 1.333(6) ?
N15 C89 1.343(7) ?
N16 C103 1.332(6) ?
N16 C91 1.417(6) ?
N17 C103 1.321(6) ?
N17 C97 1.410(6) ?
N18 C106 1.327(8) ?
N18 C107 1.333(8) ?
N19 C121 1.326(6) ?
N19 C109 1.432(6) ?
N20 C121 1.323(6) ?
N20 C115 1.429(6) ?
N21 C125 1.324(7) ?
N21 C124 1.337(7) ?
N22 C139 1.325(6) ?
N22 C127 1.414(6) ?
N23 C139 1.331(6) ?
N23 C133 1.409(6) ?
N24 C143 1.323(7) ?
N24 C142 1.329(8) ?
C1 C2 1.396(6) ?
C1 C6 1.400(6) ?
C2 C3 1.386(6) ?
C2 H2 0.9500 ?
C3 C4 1.374(7) ?
C3 H3 0.9500 ?
C4 C5 1.393(7) ?
C4 H4 0.9500 ?
C5 C6 1.372(7) ?
C5 H5 0.9500 ?
C6 H6 0.9500 ?
C7 C12 1.386(6) ?
C7 C8 1.390(7) ?
C8 C9 1.383(7) ?
C8 H8 0.9500 ?
C9 C10 1.382(7) ?
C9 H9 0.9500 ?
C10 C11 1.375(7) ?
C10 H10 0.9500 ?
C11 C12 1.391(7) ?
C11 H11 0.9500 ?
C12 H12 0.9500 ?
C13 C14 1.501(6) ?
C14 C15 1.381(7) ?
C14 C18 1.389(7) ?
C15 C16 1.385(7) ?
C15 H15 0.9500 ?
C16 H16 0.9500 ?
C17 C18 1.379(7) ?
C17 H17 0.9500 ?
C18 H18 0.9500 ?
C19 C24 1.391(6) ?
C19 C20 1.396(6) ?
C20 C21 1.381(7) ?
C20 H20 0.9500 ?
C21 C22 1.376(8) ?
C21 H21 0.9500 ?
C22 C23 1.393(7) ?
C22 H22 0.9500 ?
C23 C24 1.379(6) ?
C23 H23 0.9500 ?
C24 H24 0.9500 ?
C25 C26 1.394(7) ?
C25 C30 1.395(6) ?
C26 C27 1.381(7) ?
C26 H26 0.9500 ?
C27 C28 1.398(8) ?
C27 H27 0.9500 ?
C28 C29 1.371(8) ?
C28 H28 0.9500 ?
C29 C30 1.392(7) ?
C29 H29 0.9500 ?
C30 H30 0.9500 ?
C31 C32 1.501(6) ?
C32 C36 1.375(7) ?
C32 C33 1.396(7) ?
C33 C34 1.365(8) ?
C33 H33 0.9500 ?
C34 H34 0.9500 ?
C35 C36 1.391(7) ?
C35 H35 0.9500 ?
C36 H36 0.9500 ?
C37 C38 1.387(6) ?
C37 C42 1.406(6) ?
C38 C39 1.387(7) ?
C38 H38 0.9500 ?
C39 C40 1.381(7) ?
C39 H39 0.9500 ?
C40 C41 1.392(7) ?
C40 H40 0.9500 ?
C41 C42 1.384(7) ?
C41 H41 0.9500 ?
C42 H42 0.9500 ?
C43 C44 1.389(6) ?
C43 C48 1.404(6) ?
C44 C45 1.393(6) ?
C44 H44 0.9500 ?
C45 C46 1.369(7) ?
C45 H45 0.9500 ?
C46 C47 1.400(7) ?
C46 H46 0.9500 ?
C47 C48 1.370(6) ?
C47 H47 0.9500 ?
C48 H48 0.9500 ?
C49 C50 1.509(6) ?
C50 C54 1.388(6) ?
C50 C51 1.394(6) ?
C51 C52 1.388(6) ?
C51 H51 0.9500 ?
C52 H52 0.9500 ?
C53 C54 1.385(6) ?
C53 H53 0.9500 ?
C54 H54 0.9500 ?
C55 C60 1.387(6) ?
C55 C56 1.408(6) ?
C56 C57 1.379(7) ?
C56 H56 0.9500 ?
C57 C58 1.387(7) ?
C57 H57 0.9500 ?
C58 C59 1.389(7) ?
C58 H58 0.9500 ?
C59 C60 1.386(7) ?
C59 H59 0.9500 ?
C60 H60 0.9500 ?
C61 C66 1.393(6) ?
C61 C62 1.397(6) ?
C62 C63 1.389(6) ?
C62 H62 0.9500 ?
C63 C64 1.374(7) ?
C63 H63 0.9500 ?
C64 C65 1.387(7) ?
C64 H64 0.9500 ?
C65 C66 1.383(7) ?
C65 H65 0.9500 ?
C66 H66 0.9500 ?
C67 C68 1.511(6) ?
C68 C69 1.384(6) ?
C68 C72 1.384(7) ?
C69 C70 1.381(7) ?
C69 H69 0.9500 ?
C70 H70 0.9500 ?
C71 C72 1.384(7) ?
C71 H71 0.9500 ?
C72 H72 0.9500 ?
C73 C74 1.385(7) ?
C73 C78 1.403(7) ?
C74 C75 1.391(7) ?
C74 H74 0.9500 ?
C75 C76 1.390(8) ?
C75 H75 0.9500 ?
C76 C77 1.382(8) ?
C76 H76 0.9500 ?
C77 C78 1.384(7) ?
C77 H77 0.9500 ?
C78 H78 0.9500 ?
C79 C84 1.392(6) ?
C79 C80 1.396(6) ?
C80 C81 1.378(7) ?
C80 H80 0.9500 ?
C81 C82 1.380(7) ?
C81 H81 0.9500 ?
C82 C83 1.370(8) ?
C82 H82 0.9500 ?
C83 C84 1.392(7) ?
C83 H83 0.9500 ?
C84 H84 0.9500 ?
C85 C86 1.494(6) ?
C86 C90 1.381(6) ?
C86 C87 1.384(6) ?
C87 C88 1.378(7) ?
C87 H87 0.9500 ?
C88 H88 0.9500 ?
C89 C90 1.375(7) ?
C89 H89 0.9500 ?
C90 H90 0.9500 ?
C91 C92 1.386(7) ?
C91 C96 1.403(7) ?
C92 C93 1.378(7) ?
C92 H92 0.9500 ?
C93 C94 1.401(8) ?
C93 H93 0.9500 ?
C94 C95 1.370(8) ?
C94 H94 0.9500 ?
C95 C96 1.386(7) ?
C95 H95 0.9500 ?
C96 H96 0.9500 ?
C97 C98 1.387(7) ?
C97 C102 1.402(7) ?
C98 C99 1.393(7) ?
C98 H98 0.9500 ?
C99 C100 1.387(9) ?
C99 H99 0.9500 ?
C100 C101 1.362(8) ?
C100 H100 0.9500 ?
C101 C102 1.393(7) ?
C101 H101 0.9500 ?
C102 H102 0.9500 ?
C103 C104 1.500(6) ?
C104 C105 1.381(7) ?
C104 C108 1.392(7) ?
C105 C106 1.400(7) ?
C105 H105 0.9500 ?
C106 H106 0.9500 ?
C107 C108 1.386(8) ?
C107 H107 0.9500 ?
C108 H108 0.9500 ?
C109 C110 1.381(8) ?
C109 C114 1.396(7) ?
C110 C111 1.396(8) ?
C110 H110 0.9500 ?
C111 C112 1.370(10) ?
C111 H111 0.9500 ?
C112 C113 1.377(10) ?
C112 H112 0.9500 ?
C113 C114 1.397(8) ?
C113 H113 0.9500 ?
C114 H114 0.9500 ?
C115 C116 1.390(7) ?
C115 C120 1.397(7) ?
C116 C117 1.386(7) ?
C116 H116 0.9500 ?
C117 C118 1.383(10) ?
C117 H117 0.9500 ?
C118 C119 1.381(10) ?
C118 H118 0.9500 ?
C119 C120 1.379(7) ?
C119 H119 0.9500 ?
C120 H120 0.9500 ?
C121 C122 1.486(6) ?
C122 C126 1.381(7) ?
C122 C123 1.391(7) ?
C123 C124 1.379(7) ?
C123 H123 0.9500 ?
C124 H124 0.9500 ?
C125 C126 1.389(7) ?
C125 H125 0.9500 ?
C126 H126 0.9500 ?
C127 C128 1.394(7) ?
C127 C132 1.396(7) ?
C128 C129 1.383(8) ?
C128 H128 0.9500 ?
C129 C130 1.382(8) ?
C129 H129 0.9500 ?
C130 C131 1.400(9) ?
C130 H130 0.9500 ?
C131 C132 1.381(8) ?
C131 H131 0.9500 ?
C132 H132 0.9500 ?
C133 C138 1.396(6) ?
C133 C134 1.403(6) ?
C134 C135 1.378(7) ?
C134 H134 0.9500 ?
C135 C136 1.380(7) ?
C135 H135 0.9500 ?
C136 C137 1.387(7) ?
C136 H136 0.9500 ?
C137 C138 1.386(7) ?
C137 H137 0.9500 ?
C138 H138 0.9500 ?
C139 C140 1.505(6) ?
C140 C141 1.381(7) ?
C140 C144 1.397(7) ?
C141 C142 1.384(7) ?
C141 H141 0.9500 ?
C142 H142 0.9500 ?
C143 C144 1.385(7) ?
C143 H143 0.9500 ?
C144 H144 0.9500 ?
S1 O1 1.491(4) ?
S1 C311 1.771(6) ?
S1 C310 1.789(6) ?
C310 H10A 0.9800 ?
C310 H10B 0.9800 ?
C310 H10C 0.9800 ?
C311 H11A 0.9800 ?
C311 H11B 0.9800 ?
C311 H11C 0.9800 ?
S2A O2A 1.514(8) ?
S2A C321 1.604(6) ?
S2A C320 1.802(9) ?
C320 H20A 0.9800 ?
C320 H20B 0.9800 ?
C320 H20C 0.9800 ?
C321 H21A 0.9800 ?
C321 H21B 0.9800 ?
C321 H21C 0.9800 ?
S2B O2B 1.4683 ?
S2B C323 1.746(8) ?
S2B C322 1.8092 ?
C322 H22A 0.9800 ?
C322 H22B 0.9800 ?
C322 H22C 0.9800 ?
C323 H23A 0.9800 ?
C323 H23B 0.9800 ?
C323 H23C 0.9800 ?
S2C O2C 1.418(17) ?
S2C C324 1.740(9) ?
S2C C325 1.778(9) ?
C324 H24A 0.9800 ?
C324 H24B 0.9800 ?
C324 H24C 0.9800 ?
C325 H25A 0.9800 ?
C325 H25B 0.9800 ?
C325 H25C 0.9800 ?
S3A O3A 1.500(4) ?
S3A C330 1.778(6) ?
S3A C331 1.779(6) ?
C330 H30A 0.9800 ?
C330 H30B 0.9800 ?
C330 H30C 0.9800 ?
C331 H31A 0.9800 ?
C331 H31B 0.9800 ?
C331 H31C 0.9800 ?
S3B O3B 1.486(10) ?
S3B C332 1.769(10) ?
S3B C333 1.770(10) ?
O3B O20 1.34(3) ?
O3B H2A 0.99(11) ?
C332 H32A 0.9800 ?
C332 H32B 0.9800 ?
C332 H32C 0.9800 ?
C333 H33A 0.9800 ?
C333 H33B 0.9800 ?
C333 H33C 0.9800 ?
S4A O4A 1.499(7) ?
S4A C340 1.761(7) ?
S4A C341 1.778(8) ?
C340 H40A 0.9800 ?
C340 H40B 0.9800 ?
C340 H40C 0.9800 ?
C341 H41A 0.9800 ?
C341 H41B 0.9800 ?
C341 H41C 0.9800 ?
S4B O4B 1.495(9) ?
S4B C342 1.768(9) ?
S4B C343 1.771(9) ?
C342 H42A 0.9800 ?
C342 H42B 0.9800 ?
C342 H42C 0.9800 ?
C343 H43A 0.9800 ?
C343 H43B 0.9800 ?
C343 H43C 0.9800 ?
S5A O5A 1.499(6) ?
S5A C350 1.749(11) ?
S5A C351 1.790(10) ?
C350 H50A 0.9800 ?
C350 H50B 0.9800 ?
C350 H50C 0.9800 ?
C351 H51A 0.9800 ?
C351 H51B 0.9800 ?
C351 H51C 0.9800 ?
S5B O5B 1.516(9) ?
S5B C352 1.81(5) ?
S5B C353 1.88(4) ?
C352 H52A 0.9800 ?
C352 H52B 0.9800 ?
C352 H52C 0.9800 ?
C353 H53A 0.9800 ?
C353 H53B 0.9800 ?
C353 H53C 0.9800 ?
O10 H1A 0.84(3) ?
O10 H1B 0.84(4) ?
O20 H2A 0.84(3) ?
O20 H2B 0.84(3) ?

loop_
_geom_hbond_atom_site_label_D
_geom_hbond_atom_site_label_H
_geom_hbond_atom_site_label_A
_geom_hbond_distance_DH
_geom_hbond_distance_HA
_geom_hbond_distance_DA
_geom_hbond_angle_DHA
_geom_hbond_site_symmetry_A
_geom_hbond_publ_flag
O10 H1A N21 0.84(3) 1.973(10) 2.812(6) 176(11) 2_545 y
O10 H1B N15 0.84(4) 1.99(2) 2.821(5) 170(10) . y
O20 H2A O3A 0.84(3) 2.16(8) 2.771(7) 129(9) . y
O20 H2B O5A 0.84(3) 2.19(3) 2.982(9) 156(8) . y

loop_
_geom_torsion_atom_site_label_1
_geom_torsion_atom_site_label_2
_geom_torsion_atom_site_label_3
_geom_torsion_atom_site_label_4
_geom_torsion
_geom_torsion_publ_flag
N1 Rh1 Rh2 N11 -76.39(14) n
N7 Rh1 Rh2 N11 103.10(14) n
N10 Rh1 Rh2 N11 13.40(14) y
N4 Rh1 Rh2 N11 -166.91(14) n
N1 Rh1 Rh2 N2 12.85(14) y
N7 Rh1 Rh2 N2 -167.66(14) n
N10 Rh1 Rh2 N2 102.63(14) n
N4 Rh1 Rh2 N2 -77.67(14) n
N1 Rh1 Rh2 N5 103.05(14) n
N7 Rh1 Rh2 N5 -77.47(14) n
N10 Rh1 Rh2 N5 -167.17(13) n
N4 Rh1 Rh2 N5 12.53(14) y
N1 Rh1 Rh2 N8 -166.63(14) n
N7 Rh1 Rh2 N8 12.86(14) y
N10 Rh1 Rh2 N8 -76.84(14) n
N4 Rh1 Rh2 N8 102.85(14) n
N13 Rh3 Rh4 N23 -77.65(14) n
N19 Rh3 Rh4 N23 102.09(15) n
N16 Rh3 Rh4 N23 -166.82(14) n
N22 Rh3 Rh4 N23 12.47(14) y
N13 Rh3 Rh4 N17 101.91(14) n
N19 Rh3 Rh4 N17 -78.36(15) n
N16 Rh3 Rh4 N17 12.74(14) y
N22 Rh3 Rh4 N17 -167.98(14) n
N13 Rh3 Rh4 N20 -167.29(15) n
N19 Rh3 Rh4 N20 12.44(15) y
N16 Rh3 Rh4 N20 103.54(15) n
N22 Rh3 Rh4 N20 -77.18(15) n
N13 Rh3 Rh4 N14 11.84(14) y
N19 Rh3 Rh4 N14 -168.42(15) n
N16 Rh3 Rh4 N14 -77.33(14) n
N22 Rh3 Rh4 N14 101.96(14) n
N10 Rh1 N1 C13 -102.6(3) ?
N4 Rh1 N1 C13 72.8(3) ?
Rh2 Rh1 N1 C13 -14.9(3) ?
N10 Rh1 N1 C1 63.8(3) ?
N4 Rh1 N1 C1 -120.8(3) ?
Rh2 Rh1 N1 C1 151.4(3) ?
N11 Rh2 N2 C13 72.6(3) ?
N5 Rh2 N2 C13 -103.9(3) ?
Rh1 Rh2 N2 C13 -15.5(3) ?
N11 Rh2 N2 C7 -118.0(3) ?
N5 Rh2 N2 C7 65.4(3) ?
Rh1 Rh2 N2 C7 153.8(3) ?
N1 Rh1 N4 C31 -104.0(3) ?
N7 Rh1 N4 C31 72.7(3) ?
Rh2 Rh1 N4 C31 -15.8(3) ?
N1 Rh1 N4 C19 68.3(3) ?
N7 Rh1 N4 C19 -115.0(3) ?
Rh2 Rh1 N4 C19 156.5(3) ?
N2 Rh2 N5 C31 74.0(3) ?
N8 Rh2 N5 C31 -101.4(3) ?
Rh1 Rh2 N5 C31 -13.8(3) ?
N2 Rh2 N5 C25 -123.4(3) ?
N8 Rh2 N5 C25 61.3(3) ?
Rh1 Rh2 N5 C25 148.9(3) ?
N10 Rh1 N7 C49 71.8(3) ?
N4 Rh1 N7 C49 -103.6(3) ?
Rh2 Rh1 N7 C49 -15.9(3) ?
N10 Rh1 N7 C37 -118.1(3) ?
N4 Rh1 N7 C37 66.5(3) ?
Rh2 Rh1 N7 C37 154.3(3) ?
N11 Rh2 N8 C49 -102.6(3) ?
N5 Rh2 N8 C49 74.0(3) ?
Rh1 Rh2 N8 C49 -14.4(3) ?
N11 Rh2 N8 C43 70.2(3) ?
N5 Rh2 N8 C43 -113.2(3) ?
Rh1 Rh2 N8 C43 158.4(3) ?
N1 Rh1 N10 C67 72.3(3) ?
N7 Rh1 N10 C67 -104.4(3) ?
Rh2 Rh1 N10 C67 -15.9(3) ?
N1 Rh1 N10 C55 -120.1(3) ?
N7 Rh1 N10 C55 63.2(3) ?
Rh2 Rh1 N10 C55 151.7(3) ?
N2 Rh2 N11 C67 -103.6(3) ?
N8 Rh2 N11 C67 71.8(3) ?
Rh1 Rh2 N11 C67 -15.8(3) ?
N2 Rh2 N11 C61 67.2(3) ?
N8 Rh2 N11 C61 -117.4(3) ?
Rh1 Rh2 N11 C61 154.9(3) ?
N16 Rh3 N13 C85 74.7(3) ?
N22 Rh3 N13 C85 -101.0(3) ?
Rh4 Rh3 N13 C85 -13.1(3) ?
N16 Rh3 N13 C73 -120.5(3) ?
N22 Rh3 N13 C73 63.9(3) ?
Rh4 Rh3 N13 C73 151.8(3) ?
N23 Rh4 N14 C85 73.0(3) ?
N17 Rh4 N14 C85 -103.3(3) ?
Rh3 Rh4 N14 C85 -15.0(3) ?
N23 Rh4 N14 C79 -118.2(3) ?
N17 Rh4 N14 C79 65.5(3) ?
Rh3 Rh4 N14 C79 153.8(3) ?
N13 Rh3 N16 C103 -101.7(3) ?
N19 Rh3 N16 C103 74.6(3) ?
Rh4 Rh3 N16 C103 -13.6(3) ?
N13 Rh3 N16 C91 66.7(3) ?
N19 Rh3 N16 C91 -117.0(3) ?
Rh4 Rh3 N16 C91 154.8(3) ?
N20 Rh4 N17 C103 -104.5(3) ?
N14 Rh4 N17 C103 71.5(3) ?
Rh3 Rh4 N17 C103 -16.6(3) ?
N20 Rh4 N17 C97 67.8(3) ?
N14 Rh4 N17 C97 -116.2(3) ?
Rh3 Rh4 N17 C97 155.7(3) ?
N16 Rh3 N19 C121 -103.6(4) ?
N22 Rh3 N19 C121 72.0(4) ?
Rh4 Rh3 N19 C121 -15.9(3) ?
N16 Rh3 N19 C109 61.9(3) ?
N22 Rh3 N19 C109 -122.5(4) ?
Rh4 Rh3 N19 C109 149.6(3) ?
N23 Rh4 N20 C121 -101.5(4) ?
N17 Rh4 N20 C121 74.7(4) ?
Rh3 Rh4 N20 C121 -13.5(3) ?
N23 Rh4 N20 C115 66.5(3) ?
N17 Rh4 N20 C115 -117.3(3) ?
Rh3 Rh4 N20 C115 154.5(3) ?
N13 Rh3 N22 C139 71.4(3) ?
N19 Rh3 N22 C139 -104.8(3) ?
Rh4 Rh3 N22 C139 -16.6(3) ?
N13 Rh3 N22 C127 -116.3(3) ?
N19 Rh3 N22 C127 67.5(3) ?
Rh4 Rh3 N22 C127 155.6(3) ?
N20 Rh4 N23 C139 74.9(3) ?
N14 Rh4 N23 C139 -101.1(3) ?
Rh3 Rh4 N23 C139 -13.0(3) ?
N20 Rh4 N23 C133 -119.8(3) ?
N14 Rh4 N23 C133 64.2(3) ?
Rh3 Rh4 N23 C133 152.3(3) ?
C13 N1 C1 C2 -134.2(4) ?
Rh1 N1 C1 C2 59.6(5) ?
C13 N1 C1 C6 49.9(6) ?
Rh1 N1 C1 C6 -116.3(4) ?
C6 C1 C2 C3 -1.3(6) ?
N1 C1 C2 C3 -177.4(4) ?
C1 C2 C3 C4 -1.1(7) ?
C2 C3 C4 C5 2.3(7) ?
C3 C4 C5 C6 -1.0(8) ?
C4 C5 C6 C1 -1.5(7) ?
C2 C1 C6 C5 2.6(6) ?
N1 C1 C6 C5 178.6(4) ?
C13 N2 C7 C12 60.2(6) ?
Rh2 N2 C7 C12 -108.9(4) ?
C13 N2 C7 C8 -124.7(5) ?
Rh2 N2 C7 C8 66.1(5) ?
C12 C7 C8 C9 -0.8(8) ?
N2 C7 C8 C9 -175.9(5) ?
C7 C8 C9 C10 1.4(8) ?
C8 C9 C10 C11 -1.0(8) ?
C9 C10 C11 C12 0.0(8) ?
C8 C7 C12 C11 -0.2(7) ?
N2 C7 C12 C11 174.9(4) ?
C10 C11 C12 C7 0.6(8) ?
C7 N2 C13 N1 -160.3(4) ?
Rh2 N2 C13 N1 8.5(6) ?
C7 N2 C13 C14 20.7(7) ?
Rh2 N2 C13 C14 -170.5(3) ?
C1 N1 C13 N2 -158.6(4) ?
Rh1 N1 C13 N2 7.0(6) ?
C1 N1 C13 C14 20.4(6) ?
Rh1 N1 C13 C14 -173.9(3) ?
N2 C13 C14 C15 62.1(6) ?
N1 C13 C14 C15 -117.0(5) ?
N2 C13 C14 C18 -125.7(5) ?
N1 C13 C14 C18 55.3(6) ?
C18 C14 C15 C16 -3.4(7) ?
C13 C14 C15 C16 169.0(5) ?
C17 N3 C16 C15 1.1(8) ?
C14 C15 C16 N3 2.5(9) ?
C16 N3 C17 C18 -3.8(8) ?
N3 C17 C18 C14 2.8(8) ?
C15 C14 C18 C17 1.0(7) ?
C13 C14 C18 C17 -171.5(4) ?
C31 N4 C19 C24 -112.1(5) ?
Rh1 N4 C19 C24 75.7(4) ?
C31 N4 C19 C20 69.4(6) ?
Rh1 N4 C19 C20 -102.9(4) ?
C24 C19 C20 C21 -0.4(7) ?
N4 C19 C20 C21 178.1(4) ?
C19 C20 C21 C22 1.8(7) ?
C20 C21 C22 C23 -2.4(8) ?
C21 C22 C23 C24 1.7(8) ?
C22 C23 C24 C19 -0.4(7) ?
C20 C19 C24 C23 -0.3(7) ?
N4 C19 C24 C23 -178.8(4) ?
C31 N5 C25 C26 55.7(6) ?
Rh2 N5 C25 C26 -106.7(4) ?
C31 N5 C25 C30 -128.3(5) ?
Rh2 N5 C25 C30 69.3(5) ?
C30 C25 C26 C27 -1.2(7) ?
N5 C25 C26 C27 174.8(4) ?
C25 C26 C27 C28 0.2(7) ?
C26 C27 C28 C29 0.4(8) ?
C27 C28 C29 C30 0.1(8) ?
C28 C29 C30 C25 -1.1(8) ?
C26 C25 C30 C29 1.7(7) ?
N5 C25 C30 C29 -174.4(4) ?
C19 N4 C31 N5 -162.6(4) ?
Rh1 N4 C31 N5 9.6(6) ?
C19 N4 C31 C32 17.3(6) ?
Rh1 N4 C31 C32 -170.5(3) ?
C25 N5 C31 N4 -156.7(4) ?
Rh2 N5 C31 N4 5.4(6) ?
C25 N5 C31 C32 23.4(6) ?
Rh2 N5 C31 C32 -174.5(3) ?
N4 C31 C32 C36 63.3(6) ?
N5 C31 C32 C36 -116.9(5) ?
N4 C31 C32 C33 -120.9(5) ?
N5 C31 C32 C33 59.0(6) ?
C36 C32 C33 C34 -1.1(8) ?
C31 C32 C33 C34 -177.1(5) ?
C35 N6 C34 C33 -2.3(10) ?
C32 C33 C34 N6 3.1(10) ?
C34 N6 C35 C36 -0.4(8) ?
C33 C32 C36 C35 -1.4(7) ?
C31 C32 C36 C35 174.6(4) ?
N6 C35 C36 C32 2.3(8) ?
C49 N7 C37 C38 46.8(6) ?
Rh1 N7 C37 C38 -123.0(4) ?
C49 N7 C37 C42 -137.6(4) ?
Rh1 N7 C37 C42 52.6(5) ?
C42 C37 C38 C39 0.8(7) ?
N7 C37 C38 C39 176.3(4) ?
C37 C38 C39 C40 -0.9(7) ?
C38 C39 C40 C41 0.3(8) ?
C39 C40 C41 C42 0.4(7) ?
C40 C41 C42 C37 -0.5(7) ?
C38 C37 C42 C41 -0.1(6) ?
N7 C37 C42 C41 -175.8(4) ?
C49 N8 C43 C44 52.4(6) ?
Rh2 N8 C43 C44 -120.2(4) ?
C49 N8 C43 C48 -128.6(4) ?
Rh2 N8 C43 C48 58.8(5) ?
C48 C43 C44 C45 2.7(6) ?
N8 C43 C44 C45 -178.4(4) ?
C43 C44 C45 C46 -2.0(7) ?
C44 C45 C46 C47 0.2(7) ?
C45 C46 C47 C48 0.9(7) ?
C46 C47 C48 C43 -0.2(7) ?
C44 C43 C48 C47 -1.6(6) ?
N8 C43 C48 C47 179.4(4) ?
C43 N8 C49 N7 -166.2(4) ?
Rh2 N8 C49 N7 6.3(5) ?
C43 N8 C49 C50 11.1(6) ?
Rh2 N8 C49 C50 -176.4(3) ?
C37 N7 C49 N8 -160.4(4) ?
Rh1 N7 C49 N8 9.1(5) ?
C37 N7 C49 C50 22.3(6) ?
Rh1 N7 C49 C50 -168.2(3) ?
N8 C49 C50 C54 -131.0(4) ?
N7 C49 C50 C54 46.4(6) ?
N8 C49 C50 C51 47.8(6) ?
N7 C49 C50 C51 -134.8(4) ?
C54 C50 C51 C52 1.3(6) ?
C49 C50 C51 C52 -177.5(4) ?
C53 N9 C52 C51 -0.3(7) ?
C50 C51 C52 N9 -0.9(7) ?
C52 N9 C53 C54 1.1(7) ?
N9 C53 C54 C50 -0.7(7) ?
C51 C50 C54 C53 -0.6(6) ?
C49 C50 C54 C53 178.3(4) ?
C67 N10 C55 C60 -125.5(5) ?
Rh1 N10 C55 C60 67.0(5) ?
C67 N10 C55 C56 56.1(6) ?
Rh1 N10 C55 C56 -111.5(4) ?
C60 C55 C56 C57 3.1(7) ?
N10 C55 C56 C57 -178.4(4) ?
C55 C56 C57 C58 -2.0(7) ?
C56 C57 C58 C59 -0.5(8) ?
C57 C58 C59 C60 1.9(8) ?
C58 C59 C60 C55 -0.8(7) ?
C56 C55 C60 C59 -1.6(7) ?
N10 C55 C60 C59 179.9(4) ?
C67 N11 C61 C66 51.0(6) ?
Rh2 N11 C61 C66 -119.5(4) ?
C67 N11 C61 C62 -132.1(4) ?
Rh2 N11 C61 C62 57.4(4) ?
C66 C61 C62 C63 0.0(6) ?
N11 C61 C62 C63 -177.0(4) ?
C61 C62 C63 C64 -0.4(7) ?
C62 C63 C64 C65 0.6(8) ?
C63 C64 C65 C66 -0.4(8) ?
C64 C65 C66 C61 -0.1(8) ?
C62 C61 C66 C65 0.2(7) ?
N11 C61 C66 C65 177.1(4) ?
C61 N11 C67 N10 -162.3(4) ?
Rh2 N11 C67 N10 7.9(5) ?
C61 N11 C67 C68 19.2(6) ?
Rh2 N11 C67 C68 -170.5(3) ?
C55 N10 C67 N11 -159.3(4) ?
Rh1 N10 C67 N11 8.2(5) ?
C55 N10 C67 C68 19.2(6) ?
Rh1 N10 C67 C68 -173.3(3) ?
N11 C67 C68 C69 54.0(6) ?
N10 C67 C68 C69 -124.5(4) ?
N11 C67 C68 C72 -127.2(5) ?
N10 C67 C68 C72 54.3(6) ?
C72 C68 C69 C70 0.2(7) ?
C67 C68 C69 C70 179.1(4) ?
C71 N12 C70 C69 -0.4(8) ?
C68 C69 C70 N12 0.3(8) ?
C70 N12 C71 C72 0.1(7) ?
N12 C71 C72 C68 0.4(8) ?
C69 C68 C72 C71 -0.5(7) ?
C67 C68 C72 C71 -179.4(4) ?
C85 N13 C73 C74 58.5(6) ?
Rh3 N13 C73 C74 -106.2(4) ?
C85 N13 C73 C78 -126.4(5) ?
Rh3 N13 C73 C78 69.0(5) ?
C78 C73 C74 C75 -2.7(7) ?
N13 C73 C74 C75 172.5(4) ?
C73 C74 C75 C76 2.6(7) ?
C74 C75 C76 C77 -0.7(8) ?
C75 C76 C77 C78 -1.1(8) ?
C76 C77 C78 C73 1.0(7) ?
C74 C73 C78 C77 0.9(7) ?
N13 C73 C78 C77 -174.3(4) ?
C85 N14 C79 C84 63.3(6) ?
Rh4 N14 C79 C84 -105.4(4) ?
C85 N14 C79 C80 -121.3(5) ?
Rh4 N14 C79 C80 70.0(5) ?
C84 C79 C80 C81 0.9(7) ?
N14 C79 C80 C81 -174.6(4) ?
C79 C80 C81 C82 0.8(7) ?
C80 C81 C82 C83 -1.5(8) ?
C81 C82 C83 C84 0.5(8) ?
C80 C79 C84 C83 -1.9(7) ?
N14 C79 C84 C83 173.5(4) ?
C82 C83 C84 C79 1.2(7) ?
C73 N13 C85 N14 -159.0(4) ?
Rh3 N13 C85 N14 5.0(6) ?
C73 N13 C85 C86 23.5(6) ?
Rh3 N13 C85 C86 -172.5(3) ?
C79 N14 C85 N13 -159.3(4) ?
Rh4 N14 C85 N13 9.2(6) ?
C79 N14 C85 C86 18.2(6) ?
Rh4 N14 C85 C86 -173.2(3) ?
N13 C85 C86 C90 54.1(6) ?
N14 C85 C86 C90 -123.5(5) ?
N13 C85 C86 C87 -126.8(5) ?
N14 C85 C86 C87 55.6(6) ?
C90 C86 C87 C88 0.1(7) ?
C85 C86 C87 C88 -179.1(4) ?
C89 N15 C88 C87 -0.8(7) ?
C86 C87 C88 N15 0.6(7) ?
C88 N15 C89 C90 0.5(8) ?
N15 C89 C90 C86 0.1(8) ?
C87 C86 C90 C89 -0.4(7) ?
C85 C86 C90 C89 178.7(5) ?
C103 N16 C91 C92 52.6(6) ?
Rh3 N16 C91 C92 -115.5(4) ?
C103 N16 C91 C96 -132.1(5) ?
Rh3 N16 C91 C96 59.8(5) ?
C96 C91 C92 C93 1.8(7) ?
N16 C91 C92 C93 177.1(4) ?
C91 C92 C93 C94 -2.0(7) ?
C92 C93 C94 C95 1.3(8) ?
C93 C94 C95 C96 -0.4(8) ?
C94 C95 C96 C91 0.2(8) ?
C92 C91 C96 C95 -0.9(7) ?
N16 C91 C96 C95 -176.4(4) ?
C103 N17 C97 C98 52.9(6) ?
Rh4 N17 C97 C98 -119.2(4) ?
C103 N17 C97 C102 -132.0(5) ?
Rh4 N17 C97 C102 55.9(5) ?
C102 C97 C98 C99 1.2(8) ?
N17 C97 C98 C99 176.4(5) ?
C97 C98 C99 C100 0.3(9) ?
C98 C99 C100 C101 -1.2(10) ?
C99 C100 C101 C102 0.6(9) ?
C100 C101 C102 C97 0.9(8) ?
C98 C97 C102 C101 -1.8(7) ?
N17 C97 C102 C101 -177.1(5) ?
C97 N17 C103 N16 -161.3(4) ?
Rh4 N17 C103 N16 10.7(6) ?
C97 N17 C103 C104 19.7(6) ?
Rh4 N17 C103 C104 -168.4(3) ?
C91 N16 C103 N17 -163.0(4) ?
Rh3 N16 C103 N17 4.7(6) ?
C91 N16 C103 C104 16.1(6) ?
Rh3 N16 C103 C104 -176.3(3) ?
N17 C103 C104 C105 52.6(6) ?
N16 C103 C104 C105 -126.5(5) ?
N17 C103 C104 C108 -128.8(5) ?
N16 C103 C104 C108 52.2(6) ?
C108 C104 C105 C106 -0.8(7) ?
C103 C104 C105 C106 177.9(4) ?
C107 N18 C106 C105 -0.3(8) ?
C104 C105 C106 N18 1.1(7) ?
C106 N18 C107 C108 -0.7(8) ?
N18 C107 C108 C104 0.9(8) ?
C105 C104 C108 C107 -0.1(7) ?
C103 C104 C108 C107 -178.8(4) ?
C121 N19 C109 C110 58.4(6) ?
Rh3 N19 C109 C110 -106.9(5) ?
C121 N19 C109 C114 -126.7(5) ?
Rh3 N19 C109 C114 68.0(5) ?
C114 C109 C110 C111 -2.2(8) ?
N19 C109 C110 C111 172.7(5) ?
C109 C110 C111 C112 1.4(9) ?
C110 C111 C112 C113 0.1(9) ?
C111 C112 C113 C114 -0.7(9) ?
C110 C109 C114 C113 1.5(7) ?
N19 C109 C114 C113 -173.4(5) ?
C112 C113 C114 C109 -0.1(8) ?
C121 N20 C115 C116 -114.1(5) ?
Rh4 N20 C115 C116 78.0(5) ?
C121 N20 C115 C120 65.9(6) ?
Rh4 N20 C115 C120 -102.0(4) ?
C120 C115 C116 C117 -0.8(7) ?
N20 C115 C116 C117 179.2(4) ?
C115 C116 C117 C118 0.3(8) ?
C116 C117 C118 C119 1.2(9) ?
C117 C118 C119 C120 -2.2(9) ?
C118 C119 C120 C115 1.7(8) ?
C116 C115 C120 C119 -0.2(7) ?
N20 C115 C120 C119 179.8(4) ?
C115 N20 C121 N19 -162.6(4) ?
Rh4 N20 C121 N19 5.1(6) ?
C115 N20 C121 C122 14.7(6) ?
Rh4 N20 C121 C122 -177.7(3) ?
C109 N19 C121 N20 -155.1(4) ?
Rh3 N19 C121 N20 9.9(6) ?
C109 N19 C121 C122 27.7(6) ?
Rh3 N19 C121 C122 -167.4(3) ?
N20 C121 C122 C126 -121.3(5) ?
N19 C121 C122 C126 56.0(6) ?
N20 C121 C122 C123 56.0(7) ?
N19 C121 C122 C123 -126.7(5) ?
C126 C122 C123 C124 2.3(7) ?
C121 C122 C123 C124 -175.1(5) ?
C125 N21 C124 C123 -1.7(9) ?
C122 C123 C124 N21 -0.4(8) ?
C124 N21 C125 C126 1.8(9) ?
C123 C122 C126 C125 -2.2(8) ?
C121 C122 C126 C125 175.3(5) ?
N21 C125 C126 C122 0.1(9) ?
C139 N22 C127 C128 46.5(7) ?
Rh3 N22 C127 C128 -125.6(4) ?
C139 N22 C127 C132 -135.9(5) ?
Rh3 N22 C127 C132 52.0(5) ?
C132 C127 C128 C129 0.6(8) ?
N22 C127 C128 C129 178.2(5) ?
C127 C128 C129 C130 -0.9(9) ?
C128 C129 C130 C131 0.5(10) ?
C129 C130 C131 C132 0.3(11) ?
C130 C131 C132 C127 -0.6(10) ?
C128 C127 C132 C131 0.2(8) ?
N22 C127 C132 C131 -177.5(6) ?
C139 N23 C133 C138 -136.1(5) ?
Rh4 N23 C133 C138 59.0(5) ?
C139 N23 C133 C134 49.5(6) ?
Rh4 N23 C133 C134 -115.4(4) ?
C138 C133 C134 C135 0.0(7) ?
N23 C133 C134 C135 174.5(4) ?
C133 C134 C135 C136 -0.2(7) ?
C134 C135 C136 C137 -0.9(7) ?
C135 C136 C137 C138 2.3(7) ?
C136 C137 C138 C133 -2.5(7) ?
C134 C133 C138 C137 1.3(7) ?
N23 C133 C138 C137 -173.2(4) ?
C127 N22 C139 N23 -160.6(4) ?
Rh3 N22 C139 N23 11.3(6) ?
C127 N22 C139 C140 20.7(6) ?
Rh3 N22 C139 C140 -167.4(3) ?
C133 N23 C139 N22 -160.0(4) ?
Rh4 N23 C139 N22 3.7(6) ?
C133 N23 C139 C140 18.7(6) ?
Rh4 N23 C139 C140 -177.5(3) ?
N22 C139 C140 C141 -137.4(5) ?
N23 C139 C140 C141 43.8(6) ?
N22 C139 C140 C144 47.3(6) ?
N23 C139 C140 C144 -131.4(5) ?
C144 C140 C141 C142 1.9(7) ?
C139 C140 C141 C142 -173.6(5) ?
C143 N24 C142 C141 -3.5(8) ?
C140 C141 C142 N24 1.2(8) ?
C142 N24 C143 C144 2.7(8) ?
N24 C143 C144 C140 0.3(8) ?
C141 C140 C144 C143 -2.6(7) ?
C139 C140 C144 C143 172.8(5) ?
C332 S3B O3B O20 -102(4) ?
C333 S3B O3B O20 76(4) ?
